data_4341200
loop_
_publ_author_name
'Fredrickson, Rie T.'
'Kilduff, Brandon J.'
'Fredrickson, Daniel C.'

_publ_section_title
;
 Homoatomic Clustering in T4Ga5 (T = Ta, Nb, Ta/Mo): A Story of Reluctant
 Intermetallics Crystallizing in a New Binary Structure Type.
;
_journal_issue 3
_journal_name_full 'Inorganic chemistry'
_journal_page_first 821
_journal_page_last 831
_journal_paper_doi 10.1021/ic501966v
_journal_volume 54
_journal_year 2015
_chemical_formula_analytical 'Ga4.96(12) Ta4.04(12)'
_chemical_formula_iupac 'Ga5 Ta4'
_chemical_formula_structural 'Ga5 Ta4'
_chemical_formula_sum 'Ga4.974 Ta4.013'
_chemical_formula_weight 1072.9
_chemical_name_systematic ' ?'
_space_group_IT_number 136
_symmetry_cell_setting tetragonal
_symmetry_Int_Tables_number 136
_symmetry_space_group_name_Hall '-P 4n 2n'
_symmetry_space_group_name_H-M 'P 42/m n m'
_cell_angle_alpha 90
_cell_angle_beta 90
_cell_angle_gamma 90
_cell_formula_units_Z 16
_cell_length_a 11.78880(10)
_cell_length_b 11.78880(10)
_cell_length_c 16.9818(3)
_cell_measurement_reflns_used 9904
_cell_measurement_temperature 293
_cell_measurement_theta_max 33.13
_cell_measurement_theta_min 2.40
_cell_volume 2360.06(5)
_computing_cell_refinement 'SAINT+ Ver. 8.30C (Bruker-AXS, 2013)'
_computing_data_collection 'APEX2 Ver. 2013.2-0 (Bruker-AXS, 2013)'
_computing_data_reduction 'SAINT+ Ver. 8.30C (Bruker-AXS, 2013)'
_computing_molecular_graphics
; Brandenburg, K. & Putz, H. (2005). <i>DIAMOND</i> Version 3. Crystal Impact
GbR, Postfach 1251, D-53002 Bonn, Germany.
;
_computing_structure_refinement
; Petricek, V., Dusek, M. & Palatinus, L. (2006). Jana2006. Structure
Determination Software Programs. Institute of Physics, Praha, Czech Republic.
;
_computing_structure_solution
; Charge Flipping methods. Palatinus, L. & Chapuis, G. (2007). <i>J. Appl.
 Cryst.</i><b>40</b>, 786--790.
;
_diffrn_ambient_temperature 293
_diffrn_detector_area_resol_mean 7.9
_diffrn_detector_type 'CCD area detector'
_diffrn_measured_fraction_theta_full 0.99
_diffrn_measured_fraction_theta_max 0.99
_diffrn_measurement_device 'three-circle diffractometer'
_diffrn_measurement_device_type 'Bruker SMART APEX2 area detector'
_diffrn_measurement_method '0.5\% \w and 0.5\% \f scans'
_diffrn_measurement_specimen_support Mitegen
_diffrn_radiation_collimation 'focusing mirrors'
_diffrn_radiation_monochromator 'mirror optics'
_diffrn_radiation_probe x-ray
_diffrn_radiation_source 'X-ray tube'
_diffrn_radiation_type 'Mo K\a'
_diffrn_radiation_wavelength 0.71069
_diffrn_reflns_av_R_equivalents 0.0448
_diffrn_reflns_av_unetI/netI 0.0146
_diffrn_reflns_limit_h_max 17
_diffrn_reflns_limit_h_min -18
_diffrn_reflns_limit_k_max 18
_diffrn_reflns_limit_k_min -17
_diffrn_reflns_limit_l_max 26
_diffrn_reflns_limit_l_min -26
_diffrn_reflns_number 60353
_diffrn_reflns_theta_full 33.45
_diffrn_reflns_theta_max 33.45
_diffrn_reflns_theta_min 2.1
_diffrn_source 'microfocus sealed X-ray tube'
_diffrn_source_current 0.6
_diffrn_source_power 3
_diffrn_source_type 'Incoatec I\ms'
_diffrn_source_voltage 50
_exptl_absorpt_coefficient_mu 96.257
_exptl_absorpt_correction_T_max 0.4356
_exptl_absorpt_correction_T_min 0.2633
_exptl_absorpt_correction_type multi-scan
_exptl_absorpt_process_details
;
Bruker (2001). SADABS. Bruker AXS Inc., Madison, Wisconsin, USA.
;
_exptl_crystal_colour 'Metallic black'
_exptl_crystal_density_diffrn 12.0747
_exptl_crystal_description Irregular
_exptl_crystal_F_000 7154
_exptl_crystal_size_max 0.02
_exptl_crystal_size_mid 0.01
_exptl_crystal_size_min 0.005
_refine_diff_density_max 2.30
_refine_diff_density_min -2.36
_refine_ls_extinction_coef 27(5)
_refine_ls_extinction_method 'B-C type 1 Gaussian isotropic (Becker & Coppens, 1974)'
_refine_ls_goodness_of_fit_gt 1.58
_refine_ls_goodness_of_fit_ref 1.59
_refine_ls_number_constraints 4
_refine_ls_number_parameters 106
_refine_ls_number_reflns 2469
_refine_ls_number_restraints 0
_refine_ls_R_factor_all 0.0244
_refine_ls_R_factor_gt 0.0156
_refine_ls_shift/su_max 0.0305
_refine_ls_shift/su_mean 0.0042
_refine_ls_structure_factor_coef Fsqd
_refine_ls_weighting_details w=1/(\s^2^(I)+0.0001I^2^)
_refine_ls_weighting_scheme sigma
_refine_ls_wR_factor_gt 0.0341
_refine_ls_wR_factor_ref 0.0377
_reflns_number_gt 2046
_reflns_number_total 2469
_reflns_threshold_expression I>3\s(I)
_cod_data_source_file ic501966v_si_002.cif
_cod_data_source_block I
_cod_depositor_comments
;
The following automatic conversions were performed:

'_diffrn_radiation_probe' value 'X-ray' changed to 'x-ray' according
to
/home/saulius/struct/COD-crude-data--automatic-downloads/rss-feeds/ACS/lib/dictionaries/cif_core.dic
dictionary named 'cif_core.dic' version 2.4.2 from
2011-04-26.

'_exptl_absorpt_correction_type' value 'Multi-scan'
changed to 'multi-scan' according to
/home/saulius/struct/COD-crude-data--automatic-downloads/rss-feeds/ACS/lib/dictionaries/cif_core.dic
dictionary named 'cif_core.dic' version 2.4.2 from 2011-04-26.

Automatic conversion script
Id: cif_fix_values 2827 2014-09-09 07:05:25Z andrius 

 Adding full bibliography for 4341200--4341202.cif.
;
_cod_database_code 4341200

loop_
_space_group_symop_id
_space_group_symop_operation_xyz
1 x,y,z
2 -x,-y,z
3 -y+1/2,x+1/2,z+1/2
4 y+1/2,-x+1/2,z+1/2
5 -x+1/2,y+1/2,-z+1/2
6 x+1/2,-y+1/2,-z+1/2
7 y,x,-z
8 -y,-x,-z
9 -x,-y,-z
10 x,y,-z
11 y+1/2,-x+1/2,-z+1/2
12 -y+1/2,x+1/2,-z+1/2
13 x+1/2,-y+1/2,z+1/2
14 -x+1/2,y+1/2,z+1/2
15 -y,-x,z
16 y,x,z

loop_
_atom_site_label
_atom_site_type_symbol
_atom_site_fract_x
_atom_site_fract_y
_atom_site_fract_z
_atom_site_adp_type
_atom_site_U_iso_or_equiv
_atom_site_symmetry_multiplicity
_atom_site_occupancy
_atom_site_calc_flag
Ta1 Ta 0.495017(17) 0.207012(17) 0.146334(13) Uani 0.00404(6) 16 1 d
Ta2 Ta 0.753450(18) 0.246550(18) 0.101243(17) Uani 0.00383(6) 8 1 d
Ta3 Ta 0.34746(2) 0.14424(2) 0 Uani 0.00372(7) 8 1 d
Ta4 Ta 0.5 0 0.25 Uani 0.00286(8) 4 1 d
Ta5 Ta 0.38351(2) 0.38351(2) 0 Uani 0.00529(8) 4 1 d
Ta6 Ta 0.390805(17) 0.609195(17) 0.258047(17) Uani 0.00460(6) 8 1 d
Ta7 Ta 0.298033(17) 0.011915(17) 0.148626(13) Uani 0.00375(6) 16 1 d
Ga1 Ga 0.5 0 0.07756(5) Uani 0.0050(2) 8 1 d
Ga2 Ga 0.24883(7) 0.93523(7) 0 Uani 0.0079(2) 8 1 d
Ga3 Ga 0.57159(7) 0.21779(7) 0 Uani 0.0066(2) 8 1 d
Ga4 Ga 0.11666(5) 0.11666(5) 0.07435(5) Uani 0.00631(17) 8 0.9824(15) d
Ga5 Ga 0.17015(5) 0.33378(5) 0.25994(3) Uani 0.00451(14) 16 1 d
Ga6 Ga 0.26136(5) 0.26136(5) 0.12618(5) Uani 0.00490(16) 8 1 d
Ga7 Ga 0.59051(5) 0.40949(5) 0.08795(5) Uani 0.00615(17) 8 1 d
Ga8 Ga 0.40429(5) 0.40429(5) 0.34108(5) Uani 0.00810(19) 8 0.9824(13) d
Ga9 Ga 0.40930(5) 0.40930(5) 0.18043(5) Uani 0.00632(18) 8 0.9824(13) d
Ta8 Ta 0.3900(11) 0.3900(11) 0.2392(11) Uiso 0.010(4) 8 0.0176(13) d
Ta9 Ta 0.1171(15) 0.1171(15) 0 Uiso 0.010(4) 4 0.0176(15) d

loop_
_atom_site_aniso_label
_atom_site_aniso_type_symbol
_atom_site_aniso_U_11
_atom_site_aniso_U_22
_atom_site_aniso_U_33
_atom_site_aniso_U_12
_atom_site_aniso_U_13
_atom_site_aniso_U_23
Ta1 Ta 0.00442(9) 0.00390(9) 0.00380(11) 0.00027(6) 0.00052(7) 0.00004(7)
Ta2 Ta 0.00421(8) 0.00421(8) 0.00307(13) 0.00022(9) -0.00026(7) 0.00026(7)
Ta3 Ta 0.00438(13) 0.00374(13) 0.00303(13) 0.00024(9) 0 0
Ta4 Ta 0.00294(10) 0.00294(10) 0.00271(18) 0 0 0
Ta5 Ta 0.00491(11) 0.00491(11) 0.0060(2) -0.00006(14) 0 0
Ta6 Ta 0.00476(8) 0.00476(8) 0.00429(14) 0.00002(10) 0.00044(7) -0.00044(7)
Ta7 Ta 0.00372(9) 0.00424(9) 0.00327(11) 0.00008(7) -0.00017(7) 0.00027(7)
Ga1 Ga 0.0057(4) 0.0051(4) 0.0044(4) 0.0010(3) 0 0
Ga2 Ga 0.0144(4) 0.0049(4) 0.0044(4) -0.0021(3) 0 0
Ga3 Ga 0.0053(4) 0.0108(4) 0.0039(4) -0.0013(3) 0 0
Ga4 Ga 0.0070(2) 0.0070(2) 0.0050(4) 0.0016(3) 0.0001(2) 0.0001(2)
Ga5 Ga 0.0051(2) 0.0042(2) 0.0042(3) 0.00028(18) -0.0001(2) -0.0003(2)
Ga6 Ga 0.0056(2) 0.0056(2) 0.0035(4) 0.0017(3) -0.0005(2) -0.0005(2)
Ga7 Ga 0.0061(2) 0.0061(2) 0.0062(4) -0.0003(3) 0.0002(2) -0.0002(2)
Ga8 Ga 0.0058(2) 0.0058(2) 0.0126(5) 0.0015(3) 0.0034(2) 0.0034(2)
Ga9 Ga 0.0049(2) 0.0049(2) 0.0092(4) 0.0010(3) -0.0019(2) -0.0019(2)

loop_
_atom_type_symbol
_atom_type_scat_dispersion_real
_atom_type_scat_dispersion_imag
_atom_type_scat_source
Ga 0.2307 1.6083 'International Tables Vol C tables 4.2.6.8 and 6.1.1.1'
Ta -0.7052 6.5227 'International Tables Vol C tables 4.2.6.8 and 6.1.1.1'

loop_
_geom_angle_atom_site_label_1
_geom_angle_atom_site_label_2
_geom_angle_atom_site_label_3
_geom_angle_site_symmetry_1
_geom_angle_site_symmetry_3
_geom_angle
Ta2 Ta1 Ta3 . . 112.170(9)
Ta2 Ta1 Ta4 . . 103.964(7)
Ta2 Ta1 Ta5 . . 95.851(8)
Ta2 Ta1 Ta6 . 2_665 68.755(7)
Ta2 Ta1 Ta7 . . 141.972(9)
Ta2 Ta1 Ta7 . 2_655 56.655(6)
Ta2 Ta1 Ta7 . 11_555 100.860(8)
Ta2 Ta1 Ga1 . . 90.428(8)
Ta2 Ta1 Ga3 . . 55.904(18)
Ta2 Ta1 Ga5 . 6_555 54.847(13)
Ta2 Ta1 Ga5 . 16_555 149.051(15)
Ta2 Ta1 Ga6 . . 149.958(17)
Ta2 Ta1 Ga7 . . 53.693(13)
Ta2 Ta1 Ga9 . . 106.618(15)
Ta2 Ta1 Ta8 . . 115.1(3)
Ta3 Ta1 Ta4 . . 106.514(8)
Ta3 Ta1 Ta5 . . 50.661(7)
Ta3 Ta1 Ta6 . 2_665 150.739(10)
Ta3 Ta1 Ta7 . . 56.421(7)
Ta3 Ta1 Ta7 . 2_655 102.662(8)
Ta3 Ta1 Ta7 . 11_555 145.311(9)
Ta3 Ta1 Ga1 . . 56.968(14)
Ta3 Ta1 Ga3 . . 56.918(17)
Ta3 Ta1 Ga5 . 6_555 150.318(15)
Ta3 Ta1 Ga5 . 16_555 97.826(14)
Ta3 Ta1 Ga6 . . 54.477(17)
Ta3 Ta1 Ga7 . . 98.233(18)
Ta3 Ta1 Ga9 . . 100.048(19)
Ta3 Ta1 Ta8 . . 111.4(3)
Ta4 Ta1 Ta5 . . 154.864(8)
Ta4 Ta1 Ta6 . 2_665 101.264(8)
Ta4 Ta1 Ta7 . . 55.691(5)
Ta4 Ta1 Ta7 . 2_655 52.480(5)
Ta4 Ta1 Ta7 . 11_555 53.214(5)
Ta4 Ta1 Ga1 . . 61.365(17)
Ta4 Ta1 Ga3 . . 125.549(19)
Ta4 Ta1 Ga5 . 6_555 59.102(13)
Ta4 Ta1 Ga5 . 16_555 58.241(12)
Ta4 Ta1 Ga6 . . 105.753(15)
Ta4 Ta1 Ga7 . . 152.186(16)
Ta4 Ta1 Ga9 . . 127.48(2)
Ta4 Ta1 Ta8 . . 106.8(3)
Ta5 Ta1 Ta6 . 2_665 100.235(8)
Ta5 Ta1 Ta7 . . 99.208(8)
Ta5 Ta1 Ta7 . 2_655 134.287(8)
Ta5 Ta1 Ta7 . 11_555 137.804(8)
Ta5 Ta1 Ga1 . . 103.769(17)
Ta5 Ta1 Ga3 . . 55.430(18)
Ta5 Ta1 Ga5 . 6_555 145.819(15)
Ta5 Ta1 Ga5 . 16_555 109.483(14)
Ta5 Ta1 Ga6 . . 54.368(16)
Ta5 Ta1 Ga7 . . 52.879(15)
Ta5 Ta1 Ga9 . . 58.49(2)
Ta5 Ta1 Ta8 . . 77.7(3)
Ta6 Ta1 Ta7 2_665 . 140.653(9)
Ta6 Ta1 Ta7 2_665 2_655 101.414(7)
Ta6 Ta1 Ta7 2_665 11_555 52.535(7)
Ta6 Ta1 Ga1 2_665 . 149.659(12)
Ta6 Ta1 Ga3 2_665 . 112.529(19)
Ta6 Ta1 Ga5 2_665 6_555 55.637(13)
Ta6 Ta1 Ga5 2_665 16_555 88.949(14)
Ta6 Ta1 Ga6 2_665 . 109.138(15)
Ta6 Ta1 Ga7 2_665 . 57.570(18)
Ta6 Ta1 Ga9 2_665 . 54.448(16)
Ta6 Ta1 Ta8 2_665 . 50.1(3)
Ta7 Ta1 Ta7 . 2_655 88.658(7)
Ta7 Ta1 Ta7 . 11_555 90.956(7)
Ta7 Ta1 Ga1 . . 52.121(8)
Ta7 Ta1 Ga3 . . 106.693(19)
Ta7 Ta1 Ga5 . 6_555 114.741(14)
Ta7 Ta1 Ga5 . 16_555 52.253(13)
Ta7 Ta1 Ga6 . . 58.177(12)
Ta7 Ta1 Ga7 . . 152.083(17)
Ta7 Ta1 Ga9 . . 111.050(14)
Ta7 Ta1 Ta8 . . 102.2(3)
Ta7 Ta1 Ta7 2_655 11_555 86.413(7)
Ta7 Ta1 Ga1 2_655 . 48.280(9)
Ta7 Ta1 Ga3 2_655 . 79.100(18)
Ta7 Ta1 Ga5 2_655 6_555 47.670(13)
Ta7 Ta1 Ga5 2_655 16_555 110.681(13)
Ta7 Ta1 Ga6 2_655 . 145.990(14)
Ta7 Ta1 Ga7 2_655 . 110.172(14)
Ta7 Ta1 Ga9 2_655 . 155.798(17)
Ta7 Ta1 Ta8 2_655 . 144.6(3)
Ta7 Ta1 Ga1 11_555 . 114.468(18)
Ta7 Ta1 Ga3 11_555 . 156.708(18)
Ta7 Ta1 Ga5 11_555 6_555 49.690(13)
Ta7 Ta1 Ga5 11_555 16_555 48.301(12)
Ta7 Ta1 Ga6 11_555 . 100.310(18)
Ta7 Ta1 Ga7 11_555 . 110.042(18)
Ta7 Ta1 Ga9 11_555 . 79.59(2)
Ta7 Ta1 Ta8 11_555 . 60.1(3)
Ga1 Ta1 Ga3 . . 68.33(2)
Ga1 Ta1 Ga5 . 6_555 94.508(17)
Ga1 Ta1 Ga5 . 16_555 100.120(18)
Ga1 Ta1 Ga6 . . 99.901(15)
Ga1 Ta1 Ga7 . . 127.09(2)
Ga1 Ta1 Ga9 . . 155.891(19)
Ga1 Ta1 Ta8 . . 154.3(3)
Ga3 Ta1 Ga5 . 6_555 107.87(2)
Ga3 Ta1 Ga5 . 16_555 154.72(2)
Ga3 Ta1 Ga6 . . 101.90(2)
Ga3 Ta1 Ga7 . . 59.54(2)
Ga3 Ta1 Ga9 . . 106.95(3)
Ga3 Ta1 Ta8 . . 127.6(3)
Ga5 Ta1 Ga5 6_555 16_555 95.086(18)
Ga5 Ta1 Ga6 6_555 . 150.00(2)
Ga5 Ta1 Ga7 6_555 . 93.084(19)
Ga5 Ta1 Ga9 6_555 . 109.18(2)
Ga5 Ta1 Ta8 6_555 . 98.0(3)
Ga5 Ta1 Ga6 16_555 . 56.64(2)
Ga5 Ta1 Ga7 16_555 . 131.16(2)
Ga5 Ta1 Ga9 16_555 . 74.04(2)
Ga5 Ta1 Ta8 16_555 . 56.5(3)
Ga6 Ta1 Ga7 . . 98.826(18)
Ga6 Ta1 Ga9 . . 57.042(18)
Ga6 Ta1 Ta8 . . 59.5(3)
Ga7 Ta1 Ga9 . . 57.86(2)
Ga7 Ta1 Ta8 . . 74.7(3)
Ga9 Ta1 Ta8 . . 20.7(3)
Ta1 Ta2 Ta1 . 15_665 102.913(8)
Ta1 Ta2 Ta2 . 8_665 103.952(9)
Ta1 Ta2 Ta6 . 2_665 55.663(6)
Ta1 Ta2 Ta7 . 2_655 67.591(7)
Ta1 Ta2 Ta7 . 16_655 151.414(11)
Ta1 Ta2 Ga2 . 2_655 91.548(19)
Ta1 Ta2 Ga2 . 7_655 154.231(16)
Ta1 Ta2 Ga3 . . 52.336(12)
Ta1 Ta2 Ga3 . 8_665 112.384(19)
Ta1 Ta2 Ga5 . 6_555 52.728(13)
Ta1 Ta2 Ga5 . 11_555 100.241(15)
Ta1 Ta2 Ga7 . . 56.453(14)
Ta1 Ta2 Ga8 . 6_555 116.608(17)
Ta1 Ta2 Ta8 . 6_555 100.7(2)
Ta1 Ta2 Ta2 15_665 8_665 103.952(9)
Ta1 Ta2 Ta6 15_665 2_665 55.663(6)
Ta1 Ta2 Ta7 15_665 2_655 151.414(11)
Ta1 Ta2 Ta7 15_665 16_655 67.591(7)
Ta1 Ta2 Ga2 15_665 2_655 154.231(16)
Ta1 Ta2 Ga2 15_665 7_655 91.548(19)
Ta1 Ta2 Ga3 15_665 . 112.384(19)
Ta1 Ta2 Ga3 15_665 8_665 52.336(12)
Ta1 Ta2 Ga5 15_665 6_555 100.241(15)
Ta1 Ta2 Ga5 15_665 11_555 52.728(13)
Ta1 Ta2 Ga7 15_665 . 56.453(14)
Ta1 Ta2 Ga8 15_665 6_555 116.608(17)
Ta1 Ta2 Ta8 15_665 6_555 100.7(2)
Ta2 Ta2 Ta6 8_665 2_665 137.912(9)
Ta2 Ta2 Ta7 8_665 2_655 104.520(9)
Ta2 Ta2 Ta7 8_665 16_655 104.520(9)
Ta2 Ta2 Ga2 8_665 2_655 51.262(12)
Ta2 Ta2 Ga2 8_665 7_655 51.262(12)
Ta2 Ta2 Ga3 8_665 . 51.618(12)
Ta2 Ta2 Ga3 8_665 8_665 51.618(12)
Ta2 Ta2 Ga5 8_665 6_555 149.941(14)
Ta2 Ta2 Ga5 8_665 11_555 149.941(14)
Ta2 Ta2 Ga7 8_665 . 85.248(19)
Ta2 Ta2 Ga8 8_665 6_555 111.28(2)
Ta2 Ta2 Ta8 8_665 6_555 140.0(3)
Ta6 Ta2 Ta7 2_665 2_655 100.037(9)
Ta6 Ta2 Ta7 2_665 16_655 100.037(9)
Ta6 Ta2 Ga2 2_665 2_655 146.038(18)
Ta6 Ta2 Ga2 2_665 7_655 146.038(18)
Ta6 Ta2 Ga3 2_665 . 98.735(15)
Ta6 Ta2 Ga3 2_665 8_665 98.735(15)
Ta6 Ta2 Ga5 2_665 6_555 49.579(13)
Ta6 Ta2 Ga5 2_665 11_555 49.579(13)
Ta6 Ta2 Ga7 2_665 . 52.664(19)
Ta6 Ta2 Ga8 2_665 6_555 110.81(2)
Ta6 Ta2 Ta8 2_665 6_555 82.1(3)
Ta7 Ta2 Ta7 2_655 16_655 107.231(8)
Ta7 Ta2 Ga2 2_655 2_655 54.165(12)
Ta7 Ta2 Ga2 2_655 7_655 108.28(2)
Ta7 Ta2 Ga3 2_655 . 83.858(18)
Ta7 Ta2 Ga3 2_655 8_665 156.053(15)
Ta7 Ta2 Ga5 2_655 6_555 52.026(13)
Ta7 Ta2 Ga5 2_655 11_555 101.014(15)
Ta7 Ta2 Ga7 2_655 . 123.816(15)
Ta7 Ta2 Ga8 2_655 6_555 53.704(13)
Ta7 Ta2 Ta8 2_655 6_555 57.5(2)
Ta7 Ta2 Ga2 16_655 2_655 108.28(2)
Ta7 Ta2 Ga2 16_655 7_655 54.165(12)
Ta7 Ta2 Ga3 16_655 . 156.053(15)
Ta7 Ta2 Ga3 16_655 8_665 83.858(18)
Ta7 Ta2 Ga5 16_655 6_555 101.014(15)
Ta7 Ta2 Ga5 16_655 11_555 52.026(13)
Ta7 Ta2 Ga7 16_655 . 123.816(15)
Ta7 Ta2 Ga8 16_655 6_555 53.704(13)
Ta7 Ta2 Ta8 16_655 6_555 57.5(2)
Ga2 Ta2 Ga2 2_655 7_655 67.90(2)
Ga2 Ta2 Ga3 2_655 . 60.55(2)
Ga2 Ta2 Ga3 2_655 8_665 102.506(18)
Ga2 Ta2 Ga5 2_655 6_555 105.479(18)
Ga2 Ta2 Ga5 2_655 11_555 145.71(2)
Ga2 Ta2 Ga7 2_655 . 119.40(2)
Ga2 Ta2 Ga8 2_655 6_555 73.72(2)
Ga2 Ta2 Ta8 2_655 6_555 97.4(2)
Ga2 Ta2 Ga3 7_655 . 102.506(18)
Ga2 Ta2 Ga3 7_655 8_665 60.55(2)
Ga2 Ta2 Ga5 7_655 6_555 145.71(2)
Ga2 Ta2 Ga5 7_655 11_555 105.479(18)
Ga2 Ta2 Ga7 7_655 . 119.40(2)
Ga2 Ta2 Ga8 7_655 6_555 73.72(2)
Ga2 Ta2 Ta8 7_655 6_555 97.4(2)
Ga3 Ta2 Ga3 . 8_665 78.70(2)
Ga3 Ta2 Ga5 . 6_555 102.455(17)
Ga3 Ta2 Ga5 . 11_555 148.30(2)
Ga3 Ta2 Ga7 . . 59.29(2)
Ga3 Ta2 Ga8 . 6_555 130.91(2)
Ga3 Ta2 Ta8 . 6_555 140.5(2)
Ga3 Ta2 Ga5 8_665 6_555 148.30(2)
Ga3 Ta2 Ga5 8_665 11_555 102.455(17)
Ga3 Ta2 Ga7 8_665 . 59.29(2)
Ga3 Ta2 Ga8 8_665 6_555 130.91(2)
Ga3 Ta2 Ta8 8_665 6_555 140.5(2)
Ga5 Ta2 Ga5 6_555 11_555 60.107(17)
Ga5 Ta2 Ga7 6_555 . 93.59(2)
Ga5 Ta2 Ga8 6_555 6_555 72.20(2)
Ga5 Ta2 Ta8 6_555 6_555 48.9(2)
Ga5 Ta2 Ga7 11_555 . 93.59(2)
Ga5 Ta2 Ga8 11_555 6_555 72.20(2)
Ga5 Ta2 Ta8 11_555 6_555 48.9(2)
Ga7 Ta2 Ga8 . 6_555 163.47(3)
Ga7 Ta2 Ta8 . 6_555 134.8(3)
Ga8 Ta2 Ta8 6_555 6_555 28.7(3)
Ta1 Ta3 Ta1 . 10_555 105.480(10)
Ta1 Ta3 Ta3 . 7_555 103.084(8)
Ta1 Ta3 Ta5 . . 71.498(7)
Ta1 Ta3 Ta7 . . 64.234(6)
Ta1 Ta3 Ta7 . 10_555 153.374(11)
Ta1 Ta3 Ga1 . . 54.019(13)
Ta1 Ta3 Ga1 . 9_655 99.225(16)
Ta1 Ta3 Ga2 . . 116.877(11)
Ta1 Ta3 Ga3 . . 52.897(6)
Ta1 Ta3 Ga4 . . 101.240(16)
Ta1 Ta3 Ga4 . 7_555 149.431(17)
Ta1 Ta3 Ga6 . . 57.676(14)
Ta1 Ta3 Ga6 . 7_555 135.109(17)
Ta1 Ta3 Ta9 . . 125.52(8)
Ta1 Ta3 Ta3 10_555 7_555 103.084(8)
Ta1 Ta3 Ta5 10_555 . 71.498(7)
Ta1 Ta3 Ta7 10_555 . 153.374(11)
Ta1 Ta3 Ta7 10_555 10_555 64.234(6)
Ta1 Ta3 Ga1 10_555 . 99.225(16)
Ta1 Ta3 Ga1 10_555 9_655 54.019(13)
Ta1 Ta3 Ga2 10_555 . 116.877(11)
Ta1 Ta3 Ga3 10_555 . 52.897(6)
Ta1 Ta3 Ga4 10_555 . 149.431(17)
Ta1 Ta3 Ga4 10_555 7_555 101.240(16)
Ta1 Ta3 Ga6 10_555 . 135.109(17)
Ta1 Ta3 Ga6 10_555 7_555 57.676(14)
Ta1 Ta3 Ta9 10_555 . 125.52(8)
Ta3 Ta3 Ta5 7_555 . 53.567(9)
Ta3 Ta3 Ta7 7_555 . 103.211(7)
Ta3 Ta3 Ta7 7_555 10_555 103.211(7)
Ta3 Ta3 Ga1 7_555 . 151.937(16)
Ta3 Ta3 Ga1 7_555 9_655 151.937(16)
Ta3 Ta3 Ga2 7_555 . 109.74(2)
Ta3 Ta3 Ga3 7_555 . 116.83(2)
Ta3 Ta3 Ga4 7_555 . 55.843(13)
Ta3 Ta3 Ga4 7_555 7_555 55.843(13)
Ta3 Ta3 Ga6 7_555 . 51.873(15)
Ta3 Ta3 Ga6 7_555 7_555 51.873(15)
Ta3 Ta3 Ta9 7_555 . 51.7(4)
Ta5 Ta3 Ta7 . . 122.606(6)
Ta5 Ta3 Ta7 . 10_555 122.606(6)
Ta5 Ta3 Ga1 . . 120.279(11)
Ta5 Ta3 Ga1 . 9_655 120.279(11)
Ta5 Ta3 Ga2 . . 163.31(2)
Ta5 Ta3 Ga3 . . 63.266(19)
Ta5 Ta3 Ga4 . . 103.941(15)
Ta5 Ta3 Ga4 . 7_555 103.941(15)
Ta5 Ta3 Ga6 . . 63.740(14)
Ta5 Ta3 Ga6 . 7_555 63.740(14)
Ta5 Ta3 Ta9 . . 105.3(4)
Ta7 Ta3 Ta7 . 10_555 113.167(11)
Ta7 Ta3 Ga1 . . 54.447(13)
Ta7 Ta3 Ga1 . 9_655 101.702(16)
Ta7 Ta3 Ga2 . . 56.715(6)
Ta7 Ta3 Ga3 . . 110.118(10)
Ta7 Ta3 Ga4 . . 54.643(15)
Ta7 Ta3 Ga4 . 7_555 96.886(17)
Ta7 Ta3 Ga6 . . 62.382(14)
Ta7 Ta3 Ga6 . 7_555 147.159(17)
Ta7 Ta3 Ta9 . . 75.42(19)
Ta7 Ta3 Ga1 10_555 . 101.702(16)
Ta7 Ta3 Ga1 10_555 9_655 54.447(13)
Ta7 Ta3 Ga2 10_555 . 56.715(6)
Ta7 Ta3 Ga3 10_555 . 110.118(10)
Ta7 Ta3 Ga4 10_555 . 96.886(17)
Ta7 Ta3 Ga4 10_555 7_555 54.643(15)
Ta7 Ta3 Ga6 10_555 . 147.159(17)
Ta7 Ta3 Ga6 10_555 7_555 62.382(14)
Ta7 Ta3 Ta9 10_555 . 75.42(19)
Ga1 Ta3 Ga1 . 9_655 56.04(2)
Ga1 Ta3 Ga2 . . 74.048(17)
Ga1 Ta3 Ga3 . . 65.144(16)
Ga1 Ta3 Ga4 . . 108.449(18)
Ga1 Ta3 Ga4 . 7_555 135.206(16)
Ga1 Ta3 Ga6 . . 100.11(2)
Ga1 Ta3 Ga6 . 7_555 155.42(2)
Ga1 Ta3 Ta9 . . 124.5(3)
Ga1 Ta3 Ga2 9_655 . 74.048(17)
Ga1 Ta3 Ga3 9_655 . 65.144(16)
Ga1 Ta3 Ga4 9_655 . 135.206(16)
Ga1 Ta3 Ga4 9_655 7_555 108.449(18)
Ga1 Ta3 Ga6 9_655 . 155.42(2)
Ga1 Ta3 Ga6 9_655 7_555 100.11(2)
Ga1 Ta3 Ta9 9_655 . 124.5(3)
Ga2 Ta3 Ga3 . . 133.43(3)
Ga2 Ta3 Ga4 . . 61.16(2)
Ga2 Ta3 Ga4 . 7_555 61.16(2)
Ga2 Ta3 Ga6 . . 107.289(17)
Ga2 Ta3 Ga6 . 7_555 107.289(17)
Ga2 Ta3 Ta9 . . 58.0(4)
Ga3 Ta3 Ga4 . . 152.932(17)
Ga3 Ta3 Ga4 . 7_555 152.932(17)
Ga3 Ta3 Ga6 . . 101.224(17)
Ga3 Ta3 Ga6 . 7_555 101.224(17)
Ga3 Ta3 Ta9 . . 168.6(4)
Ga4 Ta3 Ga4 . 7_555 49.48(2)
Ga4 Ta3 Ga6 . . 52.684(18)
Ga4 Ta3 Ga6 . 7_555 92.72(2)
Ga4 Ta3 Ta9 . . 24.738(16)
Ga4 Ta3 Ga6 7_555 . 92.72(2)
Ga4 Ta3 Ga6 7_555 7_555 52.684(18)
Ga4 Ta3 Ta9 7_555 . 24.738(16)
Ga6 Ta3 Ga6 . 7_555 102.70(2)
Ga6 Ta3 Ta9 . . 72.0(2)
Ga6 Ta3 Ta9 7_555 . 72.0(2)
Ta1 Ta4 Ta1 . 2_655 108.405(6)
Ta1 Ta4 Ta1 . 11_555 110.007(6)
Ta1 Ta4 Ta1 . 12_545 110.007(6)
Ta1 Ta4 Ta7 . . 66.619(6)
Ta1 Ta4 Ta7 . 2_655 73.273(6)
Ta1 Ta4 Ta7 . 11_555 71.755(6)
Ta1 Ta4 Ta7 . 12_545 176.144(5)
Ta1 Ta4 Ga1 . . 54.203(4)
Ta1 Ta4 Ga1 . 11_555 125.797(4)
Ta1 Ta4 Ga5 . 5_545 121.099(12)
Ta1 Ta4 Ga5 . 6_555 54.070(12)
Ta1 Ta4 Ga5 . 15_655 128.883(12)
Ta1 Ta4 Ga5 . 16_555 56.120(12)
Ta1 Ta4 Ta1 2_655 11_555 110.007(6)
Ta1 Ta4 Ta1 2_655 12_545 110.007(6)
Ta1 Ta4 Ta7 2_655 . 73.273(6)
Ta1 Ta4 Ta7 2_655 2_655 66.619(6)
Ta1 Ta4 Ta7 2_655 11_555 176.144(5)
Ta1 Ta4 Ta7 2_655 12_545 71.755(6)
Ta1 Ta4 Ga1 2_655 . 54.203(4)
Ta1 Ta4 Ga1 2_655 11_555 125.797(4)
Ta1 Ta4 Ga5 2_655 5_545 54.070(12)
Ta1 Ta4 Ga5 2_655 6_555 121.099(12)
Ta1 Ta4 Ga5 2_655 15_655 56.120(12)
Ta1 Ta4 Ga5 2_655 16_555 128.883(12)
Ta1 Ta4 Ta1 11_555 12_545 108.405(6)
Ta1 Ta4 Ta7 11_555 . 176.144(5)
Ta1 Ta4 Ta7 11_555 2_655 71.755(6)
Ta1 Ta4 Ta7 11_555 11_555 66.619(6)
Ta1 Ta4 Ta7 11_555 12_545 73.273(6)
Ta1 Ta4 Ga1 11_555 . 125.797(4)
Ta1 Ta4 Ga1 11_555 11_555 54.203(4)
Ta1 Ta4 Ga5 11_555 5_545 128.883(12)
Ta1 Ta4 Ga5 11_555 6_555 56.120(12)
Ta1 Ta4 Ga5 11_555 15_655 54.070(12)
Ta1 Ta4 Ga5 11_555 16_555 121.099(12)
Ta1 Ta4 Ta7 12_545 . 71.755(6)
Ta1 Ta4 Ta7 12_545 2_655 176.144(5)
Ta1 Ta4 Ta7 12_545 11_555 73.273(6)
Ta1 Ta4 Ta7 12_545 12_545 66.619(6)
Ta1 Ta4 Ga1 12_545 . 125.797(4)
Ta1 Ta4 Ga1 12_545 11_555 54.203(4)
Ta1 Ta4 Ga5 12_545 5_545 56.120(12)
Ta1 Ta4 Ga5 12_545 6_555 128.883(12)
Ta1 Ta4 Ga5 12_545 15_655 121.099(12)
Ta1 Ta4 Ga5 12_545 16_555 54.070(12)
Ta7 Ta4 Ta7 . 2_655 108.358(6)
Ta7 Ta4 Ta7 . 11_555 110.031(6)
Ta7 Ta4 Ta7 . 12_545 110.031(6)
Ta7 Ta4 Ga1 . . 54.179(4)
Ta7 Ta4 Ga1 . 11_555 125.821(4)
Ta7 Ta4 Ga5 . 5_545 54.562(12)
Ta7 Ta4 Ga5 . 6_555 120.631(12)
Ta7 Ta4 Ga5 . 15_655 129.336(12)
Ta7 Ta4 Ga5 . 16_555 55.699(12)
Ta7 Ta4 Ta7 2_655 11_555 110.031(6)
Ta7 Ta4 Ta7 2_655 12_545 110.031(6)
Ta7 Ta4 Ga1 2_655 . 54.179(4)
Ta7 Ta4 Ga1 2_655 11_555 125.821(4)
Ta7 Ta4 Ga5 2_655 5_545 120.631(12)
Ta7 Ta4 Ga5 2_655 6_555 54.562(12)
Ta7 Ta4 Ga5 2_655 15_655 55.699(12)
Ta7 Ta4 Ga5 2_655 16_555 129.336(12)
Ta7 Ta4 Ta7 11_555 12_545 108.358(6)
Ta7 Ta4 Ga1 11_555 . 125.821(4)
Ta7 Ta4 Ga1 11_555 11_555 54.179(4)
Ta7 Ta4 Ga5 11_555 5_545 129.336(12)
Ta7 Ta4 Ga5 11_555 6_555 55.699(12)
Ta7 Ta4 Ga5 11_555 15_655 120.631(12)
Ta7 Ta4 Ga5 11_555 16_555 54.562(12)
Ta7 Ta4 Ga1 12_545 . 125.821(4)
Ta7 Ta4 Ga1 12_545 11_555 54.179(4)
Ta7 Ta4 Ga5 12_545 5_545 55.699(12)
Ta7 Ta4 Ga5 12_545 6_555 129.336(12)
Ta7 Ta4 Ga5 12_545 15_655 54.562(12)
Ta7 Ta4 Ga5 12_545 16_555 120.631(12)
Ga1 Ta4 Ga1 . 11_555 180.0(5)
Ga1 Ta4 Ga5 . 5_545 86.556(11)
Ga1 Ta4 Ga5 . 6_555 86.556(11)
Ga1 Ta4 Ga5 . 15_655 93.444(11)
Ga1 Ta4 Ga5 . 16_555 93.444(11)
Ga1 Ta4 Ga5 11_555 5_545 93.444(11)
Ga1 Ta4 Ga5 11_555 6_555 93.444(11)
Ga1 Ta4 Ga5 11_555 15_655 86.556(11)
Ga1 Ta4 Ga5 11_555 16_555 86.556(11)
Ga5 Ta4 Ga5 5_545 6_555 173.112(16)
Ga5 Ta4 Ga5 5_545 15_655 90.207(16)
Ga5 Ta4 Ga5 5_545 16_555 90.207(16)
Ga5 Ta4 Ga5 6_555 15_655 90.207(16)
Ga5 Ta4 Ga5 6_555 16_555 90.207(16)
Ga5 Ta4 Ga5 15_655 16_555 173.112(16)
Ta1 Ta5 Ta1 . 7_555 162.180(10)
Ta1 Ta5 Ta1 . 10_555 90.553(8)
Ta1 Ta5 Ta1 . 16_555 86.696(5)
Ta1 Ta5 Ta3 . . 57.841(6)
Ta1 Ta5 Ta3 . 7_555 106.442(8)
Ta1 Ta5 Ta5 . 2_665 98.910(7)
Ta1 Ta5 Ga3 . . 47.523(6)
Ta1 Ta5 Ga3 . 7_555 134.014(6)
Ta1 Ta5 Ga6 . . 51.558(12)
Ta1 Ta5 Ga6 . 7_555 114.100(15)
Ta1 Ta5 Ga7 . . 51.376(14)
Ta1 Ta5 Ga7 . 2_665 95.493(16)
Ta1 Ta5 Ga7 . 7_555 146.438(16)
Ta1 Ta5 Ga7 . 8_665 96.509(16)
Ta1 Ta5 Ga9 . . 46.993(11)
Ta1 Ta5 Ga9 . 7_555 136.481(14)
Ta1 Ta5 Ta1 7_555 10_555 86.696(5)
Ta1 Ta5 Ta1 7_555 16_555 90.553(8)
Ta1 Ta5 Ta3 7_555 . 106.442(8)
Ta1 Ta5 Ta3 7_555 7_555 57.841(6)
Ta1 Ta5 Ta5 7_555 2_665 98.910(7)
Ta1 Ta5 Ga3 7_555 . 134.014(6)
Ta1 Ta5 Ga3 7_555 7_555 47.523(6)
Ta1 Ta5 Ga6 7_555 . 114.100(15)
Ta1 Ta5 Ga6 7_555 7_555 51.558(12)
Ta1 Ta5 Ga7 7_555 . 146.438(16)
Ta1 Ta5 Ga7 7_555 2_665 96.509(16)
Ta1 Ta5 Ga7 7_555 7_555 51.376(14)
Ta1 Ta5 Ga7 7_555 8_665 95.493(16)
Ta1 Ta5 Ga9 7_555 . 136.481(14)
Ta1 Ta5 Ga9 7_555 7_555 46.993(11)
Ta1 Ta5 Ta1 10_555 16_555 162.180(10)
Ta1 Ta5 Ta3 10_555 . 57.841(6)
Ta1 Ta5 Ta3 10_555 7_555 106.442(8)
Ta1 Ta5 Ta5 10_555 2_665 98.910(7)
Ta1 Ta5 Ga3 10_555 . 47.523(6)
Ta1 Ta5 Ga3 10_555 7_555 134.014(6)
Ta1 Ta5 Ga6 10_555 . 114.100(15)
Ta1 Ta5 Ga6 10_555 7_555 51.558(12)
Ta1 Ta5 Ga7 10_555 . 96.509(16)
Ta1 Ta5 Ga7 10_555 2_665 146.438(16)
Ta1 Ta5 Ga7 10_555 7_555 95.493(16)
Ta1 Ta5 Ga7 10_555 8_665 51.376(14)
Ta1 Ta5 Ga9 10_555 . 136.481(14)
Ta1 Ta5 Ga9 10_555 7_555 46.993(11)
Ta1 Ta5 Ta3 16_555 . 106.442(8)
Ta1 Ta5 Ta3 16_555 7_555 57.841(6)
Ta1 Ta5 Ta5 16_555 2_665 98.910(7)
Ta1 Ta5 Ga3 16_555 . 134.014(6)
Ta1 Ta5 Ga3 16_555 7_555 47.523(6)
Ta1 Ta5 Ga6 16_555 . 51.558(12)
Ta1 Ta5 Ga6 16_555 7_555 114.100(15)
Ta1 Ta5 Ga7 16_555 . 95.493(16)
Ta1 Ta5 Ga7 16_555 2_665 51.376(14)
Ta1 Ta5 Ga7 16_555 7_555 96.509(16)
Ta1 Ta5 Ga7 16_555 8_665 146.438(16)
Ta1 Ta5 Ga9 16_555 . 46.993(11)
Ta1 Ta5 Ga9 16_555 7_555 136.481(14)
Ta3 Ta5 Ta3 . 7_555 72.865(10)
Ta3 Ta5 Ta5 . 2_665 143.567(12)
Ta3 Ta5 Ga3 . . 57.184(18)
Ta3 Ta5 Ga3 . 7_555 130.05(2)
Ta3 Ta5 Ga6 . . 56.341(13)
Ta3 Ta5 Ga6 . 7_555 56.341(13)
Ta3 Ta5 Ga7 . . 103.393(15)
Ta3 Ta5 Ga7 . 2_665 148.703(16)
Ta3 Ta5 Ga7 . 7_555 148.703(16)
Ta3 Ta5 Ga7 . 8_665 103.393(15)
Ta3 Ta5 Ga9 . . 96.421(12)
Ta3 Ta5 Ga9 . 7_555 96.421(12)
Ta3 Ta5 Ta5 7_555 2_665 143.567(12)
Ta3 Ta5 Ga3 7_555 . 130.05(2)
Ta3 Ta5 Ga3 7_555 7_555 57.184(18)
Ta3 Ta5 Ga6 7_555 . 56.341(13)
Ta3 Ta5 Ga6 7_555 7_555 56.341(13)
Ta3 Ta5 Ga7 7_555 . 148.703(16)
Ta3 Ta5 Ga7 7_555 2_665 103.393(15)
Ta3 Ta5 Ga7 7_555 7_555 103.393(15)
Ta3 Ta5 Ga7 7_555 8_665 148.703(16)
Ta3 Ta5 Ga9 7_555 . 96.421(12)
Ta3 Ta5 Ga9 7_555 7_555 96.421(12)
Ta5 Ta5 Ga3 2_665 . 86.383(18)
Ta5 Ta5 Ga3 2_665 7_555 86.383(18)
Ta5 Ta5 Ga6 2_665 . 133.543(14)
Ta5 Ta5 Ga6 2_665 7_555 133.543(14)
Ta5 Ta5 Ga7 2_665 . 47.547(14)
Ta5 Ta5 Ga7 2_665 2_665 47.547(14)
Ta5 Ta5 Ga7 2_665 7_555 47.547(14)
Ta5 Ta5 Ga7 2_665 8_665 47.547(14)
Ta5 Ta5 Ga9 2_665 . 82.010(12)
Ta5 Ta5 Ga9 2_665 7_555 82.010(12)
Ga3 Ta5 Ga3 . 7_555 172.77(2)
Ga3 Ta5 Ga6 . . 92.491(17)
Ga3 Ta5 Ga6 . 7_555 92.491(17)
Ga3 Ta5 Ga7 . . 55.533(18)
Ga3 Ta5 Ga7 . 2_665 118.736(19)
Ga3 Ta5 Ga7 . 7_555 118.736(19)
Ga3 Ta5 Ga7 . 8_665 55.533(18)
Ga3 Ta5 Ga9 . . 89.498(12)
Ga3 Ta5 Ga9 . 7_555 89.498(12)
Ga3 Ta5 Ga6 7_555 . 92.491(17)
Ga3 Ta5 Ga6 7_555 7_555 92.491(17)
Ga3 Ta5 Ga7 7_555 . 118.736(19)
Ga3 Ta5 Ga7 7_555 2_665 55.533(18)
Ga3 Ta5 Ga7 7_555 7_555 55.533(18)
Ga3 Ta5 Ga7 7_555 8_665 118.736(19)
Ga3 Ta5 Ga9 7_555 . 89.498(12)
Ga3 Ta5 Ga9 7_555 7_555 89.498(12)
Ga6 Ta5 Ga6 . 7_555 92.91(2)
Ga6 Ta5 Ga7 . . 95.09(2)
Ga6 Ta5 Ga7 . 2_665 95.09(2)
Ga6 Ta5 Ga7 . 7_555 147.27(2)
Ga6 Ta5 Ga7 . 8_665 147.27(2)
Ga6 Ta5 Ga9 . . 51.532(17)
Ga6 Ta5 Ga9 . 7_555 144.45(2)
Ga6 Ta5 Ga7 7_555 . 147.27(2)
Ga6 Ta5 Ga7 7_555 2_665 147.27(2)
Ga6 Ta5 Ga7 7_555 7_555 95.09(2)
Ga6 Ta5 Ga7 7_555 8_665 95.09(2)
Ga6 Ta5 Ga9 7_555 . 144.45(2)
Ga6 Ta5 Ga9 7_555 7_555 51.532(17)
Ga7 Ta5 Ga7 . 2_665 63.255(18)
Ga7 Ta5 Ga7 . 7_555 95.09(2)
Ga7 Ta5 Ga7 . 8_665 62.54(2)
Ga7 Ta5 Ga9 . . 52.568(19)
Ga7 Ta5 Ga9 . 7_555 114.85(2)
Ga7 Ta5 Ga7 2_665 7_555 62.54(2)
Ga7 Ta5 Ga7 2_665 8_665 95.09(2)
Ga7 Ta5 Ga9 2_665 . 52.568(19)
Ga7 Ta5 Ga9 2_665 7_555 114.85(2)
Ga7 Ta5 Ga7 7_555 8_665 63.255(18)
Ga7 Ta5 Ga9 7_555 . 114.85(2)
Ga7 Ta5 Ga9 7_555 7_555 52.568(19)
Ga7 Ta5 Ga9 8_665 . 114.85(2)
Ga7 Ta5 Ga9 8_665 7_555 52.568(19)
Ga9 Ta5 Ga9 . 7_555 164.020(18)
Ta1 Ta6 Ta1 2_665 16_555 102.771(10)
Ta1 Ta6 Ta2 2_665 2_665 55.581(7)
Ta1 Ta6 Ta6 2_665 2_665 100.518(8)
Ta1 Ta6 Ta7 2_665 5_555 154.285(9)
Ta1 Ta6 Ta7 2_665 12_555 69.102(7)
Ta1 Ta6 Ga4 2_665 5_555 126.032(15)
Ta1 Ta6 Ga5 2_665 5_555 52.442(13)
Ta1 Ta6 Ga5 2_665 12_555 99.362(14)
Ta1 Ta6 Ga6 2_665 5_555 102.784(13)
Ta1 Ta6 Ga7 2_665 2_665 54.987(13)
Ta1 Ta6 Ga8 2_665 . 149.773(15)
Ta1 Ta6 Ga8 2_665 2_665 88.506(16)
Ta1 Ta6 Ga9 2_665 . 105.573(19)
Ta1 Ta6 Ga9 2_665 2_665 52.853(14)
Ta1 Ta6 Ta8 2_665 . 127.2(4)
Ta1 Ta6 Ta8 2_665 2_665 60.3(3)
Ta1 Ta6 Ta2 16_555 2_665 55.581(7)
Ta1 Ta6 Ta6 16_555 2_665 100.518(8)
Ta1 Ta6 Ta7 16_555 5_555 69.102(7)
Ta1 Ta6 Ta7 16_555 12_555 154.285(9)
Ta1 Ta6 Ga4 16_555 5_555 126.032(15)
Ta1 Ta6 Ga5 16_555 5_555 99.362(14)
Ta1 Ta6 Ga5 16_555 12_555 52.442(13)
Ta1 Ta6 Ga6 16_555 5_555 102.784(13)
Ta1 Ta6 Ga7 16_555 2_665 54.987(13)
Ta1 Ta6 Ga8 16_555 . 88.506(16)
Ta1 Ta6 Ga8 16_555 2_665 149.773(15)
Ta1 Ta6 Ga9 16_555 . 52.853(14)
Ta1 Ta6 Ga9 16_555 2_665 105.573(19)
Ta1 Ta6 Ta8 16_555 . 60.3(3)
Ta1 Ta6 Ta8 16_555 2_665 127.2(4)
Ta2 Ta6 Ta6 2_665 2_665 132.088(10)
Ta2 Ta6 Ta7 2_665 5_555 102.959(8)
Ta2 Ta6 Ta7 2_665 12_555 102.959(8)
Ta2 Ta6 Ga4 2_665 5_555 135.409(14)
Ta2 Ta6 Ga5 2_665 5_555 48.694(13)
Ta2 Ta6 Ga5 2_665 12_555 48.694(13)
Ta2 Ta6 Ga6 2_665 5_555 85.687(15)
Ta2 Ta6 Ga7 2_665 2_665 48.244(13)
Ta2 Ta6 Ga8 2_665 . 144.004(17)
Ta2 Ta6 Ga8 2_665 2_665 144.004(17)
Ta2 Ta6 Ga9 2_665 . 95.127(19)
Ta2 Ta6 Ga9 2_665 2_665 95.127(19)
Ta2 Ta6 Ta8 2_665 . 112.2(4)
Ta2 Ta6 Ta8 2_665 2_665 112.2(4)
Ta6 Ta6 Ta7 2_665 5_555 104.924(8)
Ta6 Ta6 Ta7 2_665 12_555 104.924(8)
Ta6 Ta6 Ga4 2_665 5_555 92.503(14)
Ta6 Ta6 Ga5 2_665 5_555 149.576(14)
Ta6 Ta6 Ga5 2_665 12_555 149.576(14)
Ta6 Ta6 Ga6 2_665 5_555 142.225(17)
Ta6 Ta6 Ga7 2_665 2_665 83.843(13)
Ta6 Ta6 Ga8 2_665 . 49.472(14)
Ta6 Ta6 Ga8 2_665 2_665 49.472(14)
Ta6 Ta6 Ga9 2_665 . 47.775(15)
Ta6 Ta6 Ga9 2_665 2_665 47.775(15)
Ta6 Ta6 Ta8 2_665 . 45.6(3)
Ta6 Ta6 Ta8 2_665 2_665 45.6(3)
Ta7 Ta6 Ta7 5_555 12_555 107.180(10)
Ta7 Ta6 Ga4 5_555 5_555 56.940(14)
Ta7 Ta6 Ga5 5_555 5_555 103.579(14)
Ta7 Ta6 Ga5 5_555 12_555 55.903(13)
Ta7 Ta6 Ga6 5_555 5_555 57.917(12)
Ta7 Ta6 Ga7 5_555 2_665 124.008(14)
Ta7 Ta6 Ga8 5_555 . 55.931(14)
Ta7 Ta6 Ga8 5_555 2_665 110.891(19)
Ta7 Ta6 Ga9 5_555 . 89.086(16)
Ta7 Ta6 Ga9 5_555 2_665 151.949(15)
Ta7 Ta6 Ta8 5_555 . 71.3(3)
Ta7 Ta6 Ta8 5_555 2_665 144.4(4)
Ta7 Ta6 Ga4 12_555 5_555 56.940(14)
Ta7 Ta6 Ga5 12_555 5_555 55.903(13)
Ta7 Ta6 Ga5 12_555 12_555 103.579(14)
Ta7 Ta6 Ga6 12_555 5_555 57.917(12)
Ta7 Ta6 Ga7 12_555 2_665 124.008(14)
Ta7 Ta6 Ga8 12_555 . 110.891(19)
Ta7 Ta6 Ga8 12_555 2_665 55.931(14)
Ta7 Ta6 Ga9 12_555 . 151.948(15)
Ta7 Ta6 Ga9 12_555 2_665 89.086(16)
Ta7 Ta6 Ta8 12_555 . 144.4(4)
Ta7 Ta6 Ta8 12_555 2_665 71.3(3)
Ga4 Ta6 Ga5 5_555 5_555 94.179(18)
Ga4 Ta6 Ga5 5_555 12_555 94.179(18)
Ga4 Ta6 Ga6 5_555 5_555 49.721(18)
Ga4 Ta6 Ga7 5_555 2_665 176.347(18)
Ga4 Ta6 Ga8 5_555 . 61.68(2)
Ga4 Ta6 Ga8 5_555 2_665 61.68(2)
Ga4 Ta6 Ga9 5_555 . 121.03(2)
Ga4 Ta6 Ga9 5_555 2_665 121.03(2)
Ga4 Ta6 Ta8 5_555 . 98.8(4)
Ga4 Ta6 Ta8 5_555 2_665 98.8(4)
Ga5 Ta6 Ga5 5_555 12_555 59.228(16)
Ga5 Ta6 Ga6 5_555 5_555 52.135(17)
Ga5 Ta6 Ga7 5_555 2_665 88.996(18)
Ga5 Ta6 Ga8 5_555 . 153.83(2)
Ga5 Ta6 Ga8 5_555 2_665 109.546(18)
Ga5 Ta6 Ga9 5_555 . 143.28(2)
Ga5 Ta6 Ga9 5_555 2_665 104.468(18)
Ga5 Ta6 Ta8 5_555 . 159.6(3)
Ga5 Ta6 Ta8 5_555 2_665 104.0(3)
Ga5 Ta6 Ga6 12_555 5_555 52.135(17)
Ga5 Ta6 Ga7 12_555 2_665 88.996(18)
Ga5 Ta6 Ga8 12_555 . 109.546(18)
Ga5 Ta6 Ga8 12_555 2_665 153.83(2)
Ga5 Ta6 Ga9 12_555 . 104.468(18)
Ga5 Ta6 Ga9 12_555 2_665 143.28(2)
Ga5 Ta6 Ta8 12_555 . 104.0(3)
Ga5 Ta6 Ta8 12_555 2_665 159.6(3)
Ga6 Ta6 Ga7 5_555 2_665 133.932(19)
Ga6 Ta6 Ga8 5_555 . 101.85(2)
Ga6 Ta6 Ga8 5_555 2_665 101.85(2)
Ga6 Ta6 Ga9 5_555 . 146.023(18)
Ga6 Ta6 Ga9 5_555 2_665 146.023(18)
Ga6 Ta6 Ta8 5_555 . 128.9(4)
Ga6 Ta6 Ta8 5_555 2_665 128.9(4)
Ga7 Ta6 Ga8 2_665 . 115.51(2)
Ga7 Ta6 Ga8 2_665 2_665 115.51(2)
Ga7 Ta6 Ga9 2_665 . 56.23(2)
Ga7 Ta6 Ga9 2_665 2_665 56.23(2)
Ga7 Ta6 Ta8 2_665 . 78.6(4)
Ga7 Ta6 Ta8 2_665 2_665 78.6(4)
Ga8 Ta6 Ga8 . 2_665 69.442(19)
Ga8 Ta6 Ga9 . . 59.35(3)
Ga8 Ta6 Ga9 . 2_665 97.25(2)
Ga8 Ta6 Ta8 . . 37.5(4)
Ga8 Ta6 Ta8 . 2_665 90.5(3)
Ga8 Ta6 Ga9 2_665 . 97.25(2)
Ga8 Ta6 Ga9 2_665 2_665 59.35(3)
Ga8 Ta6 Ta8 2_665 . 90.5(3)
Ga8 Ta6 Ta8 2_665 2_665 37.5(4)
Ga9 Ta6 Ga9 . 2_665 67.864(19)
Ga9 Ta6 Ta8 . . 22.6(4)
Ga9 Ta6 Ta8 . 2_665 82.1(3)
Ga9 Ta6 Ta8 2_665 . 82.1(3)
Ga9 Ta6 Ta8 2_665 2_665 22.6(4)
Ta8 Ta6 Ta8 . 2_665 89.5(4)
Ta1 Ta7 Ta1 . 2_655 91.328(7)
Ta1 Ta7 Ta1 . 12_545 93.680(7)
Ta1 Ta7 Ta2 . 2_655 143.074(9)
Ta1 Ta7 Ta3 . . 59.345(7)
Ta1 Ta7 Ta4 . . 57.690(5)
Ta1 Ta7 Ta6 . 5_545 105.531(8)
Ta1 Ta7 Ga1 . . 53.042(8)
Ta1 Ta7 Ga2 . . 111.789(18)
Ta1 Ta7 Ga3 . 2_655 101.271(13)
Ta1 Ta7 Ga4 . . 103.243(14)
Ta1 Ta7 Ga5 . 5_545 117.777(14)
Ta1 Ta7 Ga5 . 16_555 53.763(13)
Ta1 Ta7 Ga6 . . 53.878(12)
Ta1 Ta7 Ga8 . 5_545 163.030(15)
Ta1 Ta7 Ga9 . 5_545 131.175(13)
Ta1 Ta7 Ta8 . 5_545 143.2(3)
Ta1 Ta7 Ta9 . . 100.0(3)
Ta1 Ta7 Ta1 2_655 12_545 88.920(7)
Ta1 Ta7 Ta2 2_655 2_655 55.754(6)
Ta1 Ta7 Ta3 2_655 . 103.496(8)
Ta1 Ta7 Ta4 2_655 . 54.247(5)
Ta1 Ta7 Ta6 2_655 5_545 143.422(9)
Ta1 Ta7 Ga1 2_655 . 49.082(9)
Ta1 Ta7 Ga2 2_655 . 84.011(19)
Ta1 Ta7 Ga3 2_655 2_655 40.426(9)
Ta1 Ta7 Ga4 2_655 . 148.033(18)
Ta1 Ta7 Ga5 2_655 5_545 47.968(13)
Ta1 Ta7 Ga5 2_655 16_555 113.837(14)
Ta1 Ta7 Ga6 2_655 . 144.176(13)
Ta1 Ta7 Ga8 2_655 5_545 105.386(14)
Ta1 Ta7 Ga9 2_655 5_545 102.053(10)
Ta1 Ta7 Ta8 2_655 5_545 98.8(2)
Ta1 Ta7 Ta9 2_655 . 131.5(2)
Ta1 Ta7 Ta2 12_545 2_655 101.118(8)
Ta1 Ta7 Ta3 12_545 . 149.992(9)
Ta1 Ta7 Ta4 12_545 . 55.030(5)
Ta1 Ta7 Ta6 12_545 5_545 58.363(7)
Ta1 Ta7 Ga1 12_545 . 117.572(18)
Ta1 Ta7 Ga2 12_545 . 153.647(18)
Ta1 Ta7 Ga3 12_545 2_655 126.622(10)
Ta1 Ta7 Ga4 12_545 . 117.802(18)
Ta1 Ta7 Ga5 12_545 5_545 50.914(13)
Ta1 Ta7 Ga5 12_545 16_555 48.743(13)
Ta1 Ta7 Ga6 12_545 . 100.401(17)
Ta1 Ta7 Ga8 12_545 5_545 83.90(2)
Ta1 Ta7 Ga9 12_545 5_545 40.945(11)
Ta1 Ta7 Ta8 12_545 5_545 51.6(3)
Ta1 Ta7 Ta9 12_545 . 136.4(2)
Ta2 Ta7 Ta3 2_655 . 108.480(9)
Ta2 Ta7 Ta4 2_655 . 104.742(7)
Ta2 Ta7 Ta6 2_655 5_545 111.064(8)
Ta2 Ta7 Ga1 2_655 . 90.307(9)
Ta2 Ta7 Ga2 2_655 . 54.295(17)
Ta2 Ta7 Ga3 2_655 2_655 43.383(12)
Ta2 Ta7 Ga4 2_655 . 99.377(15)
Ta2 Ta7 Ga5 2_655 5_545 54.465(13)
Ta2 Ta7 Ga5 2_655 16_555 149.828(15)
Ta2 Ta7 Ga6 2_655 . 150.751(17)
Ta2 Ta7 Ga8 2_655 5_545 53.461(14)
Ta2 Ta7 Ga9 2_655 5_545 77.193(11)
Ta2 Ta7 Ta8 2_655 5_545 66.4(3)
Ta2 Ta7 Ta9 2_655 . 92.3(3)
Ta3 Ta7 Ta4 . . 110.926(8)
Ta3 Ta7 Ta6 . 5_545 113.047(10)
Ta3 Ta7 Ga1 . . 58.575(15)
Ta3 Ta7 Ga2 . . 56.135(17)
Ta3 Ta7 Ga3 . 2_655 75.467(11)
Ta3 Ta7 Ga4 . . 62.556(17)
Ta3 Ta7 Ga5 . 5_545 150.978(15)
Ta3 Ta7 Ga5 . 16_555 101.459(14)
Ta3 Ta7 Ga6 . . 54.223(17)
Ta3 Ta7 Ga8 . 5_545 117.74(2)
Ta3 Ta7 Ga9 . 5_545 152.040(12)
Ta3 Ta7 Ta8 . 5_545 147.9(3)
Ta3 Ta7 Ta9 . . 48.6(3)
Ta4 Ta7 Ta6 . 5_545 108.272(9)
Ta4 Ta7 Ga1 . . 62.660(17)
Ta4 Ta7 Ga2 . . 133.942(19)
Ta4 Ta7 Ga3 . 2_655 91.483(11)
Ta4 Ta7 Ga4 . . 155.746(15)
Ta4 Ta7 Ga5 . 5_545 60.165(13)
Ta4 Ta7 Ga5 . 16_555 59.658(12)
Ta4 Ta7 Ga6 . . 103.774(14)
Ta4 Ta7 Ga8 . 5_545 130.764(19)
Ta4 Ta7 Ga9 . 5_545 93.191(12)
Ta4 Ta7 Ta8 . 5_545 100.8(3)
Ta4 Ta7 Ta9 . . 157.6(3)
Ta6 Ta7 Ga1 5_545 . 158.571(11)
Ta6 Ta7 Ga2 5_545 . 117.44(2)
Ta6 Ta7 Ga3 5_545 2_655 152.404(14)
Ta6 Ta7 Ga4 5_545 . 59.448(18)
Ta6 Ta7 Ga5 5_545 5_545 95.742(14)
Ta6 Ta7 Ga5 5_545 16_555 58.221(13)
Ta6 Ta7 Ga6 5_545 . 65.158(15)
Ta6 Ta7 Ga8 5_545 5_545 59.004(16)
Ta6 Ta7 Ga9 5_545 5_545 42.845(10)
Ta6 Ta7 Ta8 5_545 5_545 49.2(2)
Ta6 Ta7 Ta9 5_545 . 78.0(2)
Ga1 Ta7 Ga2 . . 75.85(2)
Ga1 Ta7 Ga3 . 2_655 48.596(15)
Ga1 Ta7 Ga4 . . 120.33(2)
Ga1 Ta7 Ga5 . 5_545 95.581(17)
Ga1 Ta7 Ga5 . 16_555 102.370(18)
Ga1 Ta7 Ga6 . . 97.046(14)
Ga1 Ta7 Ga8 . 5_545 142.12(2)
Ga1 Ta7 Ga9 . 5_545 149.282(17)
Ga1 Ta7 Ta8 . 5_545 147.9(2)
Ga1 Ta7 Ta9 . . 103.5(2)
Ga2 Ta7 Ga3 . 2_655 43.86(2)
Ga2 Ta7 Ga4 . . 64.22(2)
Ga2 Ta7 Ga5 . 5_545 108.01(2)
Ga2 Ta7 Ga5 . 16_555 155.32(2)
Ga2 Ta7 Ga6 . . 100.13(2)
Ga2 Ta7 Ga8 . 5_545 73.66(3)
Ga2 Ta7 Ga9 . 5_545 116.15(2)
Ga2 Ta7 Ta8 . 5_545 104.4(3)
Ga2 Ta7 Ta9 . . 47.9(2)
Ga3 Ta7 Ga4 2_655 . 108.067(19)
Ga3 Ta7 Ga5 2_655 5_545 77.194(15)
Ga3 Ta7 Ga5 2_655 16_555 148.347(17)
Ga3 Ta7 Ga6 2_655 . 129.660(19)
Ga3 Ta7 Ga8 2_655 5_545 93.55(2)
Ga3 Ta7 Ga9 2_655 5_545 119.279(14)
Ga3 Ta7 Ta8 2_655 5_545 109.4(3)
Ga3 Ta7 Ta9 2_655 . 91.1(2)
Ga4 Ta7 Ga5 . 5_545 137.039(19)
Ga4 Ta7 Ga5 . 16_555 97.57(2)
Ga4 Ta7 Ga6 . . 52.687(18)
Ga4 Ta7 Ga8 . 5_545 63.81(2)
Ga4 Ta7 Ga9 . 5_545 89.633(19)
Ga4 Ta7 Ta8 . 5_545 86.4(3)
Ga4 Ta7 Ta9 . . 18.6(2)
Ga5 Ta7 Ga5 5_545 16_555 96.670(18)
Ga5 Ta7 Ga6 5_545 . 151.21(2)
Ga5 Ta7 Ga8 5_545 5_545 73.39(2)
Ga5 Ta7 Ga9 5_545 5_545 54.310(15)
Ga5 Ta7 Ta8 5_545 5_545 53.2(2)
Ga5 Ta7 Ta9 5_545 . 141.9(3)
Ga5 Ta7 Ga6 16_555 . 55.34(2)
Ga5 Ta7 Ga8 16_555 5_545 114.70(2)
Ga5 Ta7 Ga9 16_555 5_545 78.143(16)
Ga5 Ta7 Ta8 16_555 5_545 90.1(3)
Ga5 Ta7 Ta9 16_555 . 110.7(3)
Ga6 Ta7 Ga8 . 5_545 109.938(18)
Ga6 Ta7 Ga9 . 5_545 107.589(17)
Ga6 Ta7 Ta8 . 5_545 114.1(2)
Ga6 Ta7 Ta9 . . 58.5(3)
Ga8 Ta7 Ga9 5_545 5_545 43.11(2)
Ga8 Ta7 Ta8 5_545 5_545 32.4(3)
Ga8 Ta7 Ta9 5_545 . 71.2(3)
Ga9 Ta7 Ta8 5_545 5_545 12.0(3)
Ga9 Ta7 Ta9 5_545 . 104.9(2)
Ta8 Ta7 Ta9 5_545 . 99.3(4)
Ta1 Ga1 Ta1 . 2_655 128.87(3)
Ta1 Ga1 Ta3 . . 69.013(6)
Ta1 Ga1 Ta3 . 2_655 139.788(7)
Ta1 Ga1 Ta4 . . 64.433(17)
Ta1 Ga1 Ta7 . . 74.837(14)
Ta1 Ga1 Ta7 . 2_655 82.639(16)
Ta1 Ga1 Ga1 . 9_655 115.567(17)
Ta1 Ga1 Ga2 . . 110.993(14)
Ta1 Ga1 Ga2 . 2_655 89.037(13)
Ta1 Ga1 Ga3 . . 54.903(10)
Ta1 Ga1 Ga3 . 2_655 162.384(16)
Ta1 Ga1 Ga5 . 5_545 97.78(2)
Ta1 Ga1 Ga5 . 6_555 42.200(13)
Ta1 Ga1 Ta3 2_655 . 139.788(7)
Ta1 Ga1 Ta3 2_655 2_655 69.013(6)
Ta1 Ga1 Ta4 2_655 . 64.433(17)
Ta1 Ga1 Ta7 2_655 . 82.639(16)
Ta1 Ga1 Ta7 2_655 2_655 74.837(14)
Ta1 Ga1 Ga1 2_655 9_655 115.567(17)
Ta1 Ga1 Ga2 2_655 . 89.037(13)
Ta1 Ga1 Ga2 2_655 2_655 110.993(14)
Ta1 Ga1 Ga3 2_655 . 162.384(16)
Ta1 Ga1 Ga3 2_655 2_655 54.903(10)
Ta1 Ga1 Ga5 2_655 5_545 42.200(13)
Ta1 Ga1 Ga5 2_655 6_555 97.78(2)
Ta3 Ga1 Ta3 . 2_655 123.96(3)
Ta3 Ga1 Ta4 . . 118.021(16)
Ta3 Ga1 Ta7 . . 66.977(6)
Ta3 Ga1 Ta7 . 2_655 144.617(7)
Ta3 Ga1 Ga1 . 9_655 61.979(16)
Ta3 Ga1 Ga2 . . 51.891(16)
Ta3 Ga1 Ga2 . 2_655 104.21(2)
Ta3 Ga1 Ga3 . . 57.062(18)
Ta3 Ga1 Ga3 . 2_655 97.59(2)
Ta3 Ga1 Ga5 . 5_545 107.734(12)
Ta3 Ga1 Ga5 . 6_555 110.760(12)
Ta3 Ga1 Ta4 2_655 . 118.021(16)
Ta3 Ga1 Ta7 2_655 . 144.617(7)
Ta3 Ga1 Ta7 2_655 2_655 66.977(6)
Ta3 Ga1 Ga1 2_655 9_655 61.979(16)
Ta3 Ga1 Ga2 2_655 . 104.21(2)
Ta3 Ga1 Ga2 2_655 2_655 51.891(16)
Ta3 Ga1 Ga3 2_655 . 97.59(2)
Ta3 Ga1 Ga3 2_655 2_655 57.062(18)
Ta3 Ga1 Ga5 2_655 5_545 110.760(12)
Ta3 Ga1 Ga5 2_655 6_555 107.734(12)
Ta4 Ga1 Ta7 . . 63.161(18)
Ta4 Ga1 Ta7 . 2_655 63.161(18)
Ta4 Ga1 Ga1 . 9_655 180.0(5)
Ta4 Ga1 Ga2 . . 113.303(15)
Ta4 Ga1 Ga2 . 2_655 113.303(15)
Ta4 Ga1 Ga3 . . 115.982(17)
Ta4 Ga1 Ga3 . 2_655 115.982(17)
Ta4 Ga1 Ga5 . 5_545 45.459(12)
Ta4 Ga1 Ga5 . 6_555 45.459(12)
Ta7 Ga1 Ta7 . 2_655 126.32(3)
Ta7 Ga1 Ga1 . 9_655 116.839(18)
Ta7 Ga1 Ga2 . . 53.023(9)
Ta7 Ga1 Ga2 . 2_655 163.477(15)
Ta7 Ga1 Ga3 . . 113.763(15)
Ta7 Ga1 Ga3 . 2_655 89.578(14)
Ta7 Ga1 Ga5 . 5_545 41.871(13)
Ta7 Ga1 Ga5 . 6_555 96.39(2)
Ta7 Ga1 Ga1 2_655 9_655 116.839(18)
Ta7 Ga1 Ga2 2_655 . 163.477(15)
Ta7 Ga1 Ga2 2_655 2_655 53.023(9)
Ta7 Ga1 Ga3 2_655 . 89.578(14)
Ta7 Ga1 Ga3 2_655 2_655 113.763(15)
Ta7 Ga1 Ga5 2_655 5_545 96.39(2)
Ta7 Ga1 Ga5 2_655 6_555 41.871(13)
Ga1 Ga1 Ga2 9_655 . 66.697(15)
Ga1 Ga1 Ga2 9_655 2_655 66.697(15)
Ga1 Ga1 Ga3 9_655 . 64.018(17)
Ga1 Ga1 Ga3 9_655 2_655 64.018(17)
Ga1 Ga1 Ga5 9_655 5_545 134.541(12)
Ga1 Ga1 Ga5 9_655 6_555 134.541(12)
Ga2 Ga1 Ga2 . 2_655 133.39(3)
Ga2 Ga1 Ga3 . . 105.79(2)
Ga2 Ga1 Ga3 . 2_655 51.77(2)
Ga2 Ga1 Ga5 . 5_545 73.132(12)
Ga2 Ga1 Ga5 . 6_555 147.69(2)
Ga2 Ga1 Ga3 2_655 . 51.77(2)
Ga2 Ga1 Ga3 2_655 2_655 105.79(2)
Ga2 Ga1 Ga5 2_655 5_545 147.69(2)
Ga2 Ga1 Ga5 2_655 6_555 73.132(12)
Ga3 Ga1 Ga3 . 2_655 128.04(3)
Ga3 Ga1 Ga5 . 5_545 151.13(2)
Ga3 Ga1 Ga5 . 6_555 74.861(13)
Ga3 Ga1 Ga5 2_655 5_545 74.861(13)
Ga3 Ga1 Ga5 2_655 6_555 151.13(2)
Ga5 Ga1 Ga5 5_545 6_555 90.92(2)
Ta2 Ga2 Ta2 2_655 7_545 77.48(2)
Ta2 Ga2 Ta3 2_655 . 135.20(2)
Ta2 Ga2 Ta7 2_655 . 71.540(9)
Ta2 Ga2 Ta7 2_655 10_555 146.61(3)
Ta2 Ga2 Ga1 2_655 . 86.563(19)
Ta2 Ga2 Ga1 2_655 9_655 115.80(3)
Ta2 Ga2 Ga2 2_655 8_555 56.052(19)
Ta2 Ga2 Ga3 2_655 2_655 60.11(2)
Ta2 Ga2 Ga4 2_655 . 107.12(2)
Ta2 Ga2 Ga4 2_655 7_555 146.43(3)
Ta2 Ga2 Ga8 2_655 3_544 115.11(3)
Ta2 Ga2 Ga8 2_655 5_545 52.456(14)
Ta2 Ga2 Ta9 2_655 . 128.8(2)
Ta2 Ga2 Ta3 7_545 . 135.20(2)
Ta2 Ga2 Ta7 7_545 . 146.61(3)
Ta2 Ga2 Ta7 7_545 10_555 71.540(9)
Ta2 Ga2 Ga1 7_545 . 115.80(3)
Ta2 Ga2 Ga1 7_545 9_655 86.563(19)
Ta2 Ga2 Ga2 7_545 8_555 56.052(19)
Ta2 Ga2 Ga3 7_545 2_655 60.11(2)
Ta2 Ga2 Ga4 7_545 . 146.43(3)
Ta2 Ga2 Ga4 7_545 7_555 107.12(2)
Ta2 Ga2 Ga8 7_545 3_544 52.456(14)
Ta2 Ga2 Ga8 7_545 5_545 115.11(3)
Ta2 Ga2 Ta9 7_545 . 128.8(2)
Ta3 Ga2 Ta7 . . 67.151(16)
Ta3 Ga2 Ta7 . 10_555 67.151(16)
Ta3 Ga2 Ga1 . . 54.061(16)
Ta3 Ga2 Ga1 . 9_655 54.061(16)
Ta3 Ga2 Ga2 . 8_555 160.26(4)
Ta3 Ga2 Ga3 . 2_655 105.17(3)
Ta3 Ga2 Ga4 . . 64.34(2)
Ta3 Ga2 Ga4 . 7_555 64.34(2)
Ta3 Ga2 Ga8 . 3_544 109.68(2)
Ta3 Ga2 Ga8 . 5_545 109.68(2)
Ta3 Ga2 Ta9 . . 61.2(4)
Ta7 Ga2 Ta7 . 10_555 133.89(3)
Ta7 Ga2 Ga1 . . 51.123(18)
Ta7 Ga2 Ga1 . 9_655 95.76(3)
Ta7 Ga2 Ga2 . 8_555 112.493(17)
Ta7 Ga2 Ga3 . 2_655 93.03(2)
Ta7 Ga2 Ga4 . . 58.380(19)
Ta7 Ga2 Ga4 . 7_555 105.55(3)
Ta7 Ga2 Ga8 . 3_544 156.02(3)
Ta7 Ga2 Ga8 . 5_545 52.668(14)
Ta7 Ga2 Ta9 . . 81.78(15)
Ta7 Ga2 Ga1 10_555 . 95.76(3)
Ta7 Ga2 Ga1 10_555 9_655 51.123(18)
Ta7 Ga2 Ga2 10_555 8_555 112.493(17)
Ta7 Ga2 Ga3 10_555 2_655 93.03(2)
Ta7 Ga2 Ga4 10_555 . 105.55(3)
Ta7 Ga2 Ga4 10_555 7_555 58.380(19)
Ta7 Ga2 Ga8 10_555 3_544 52.668(14)
Ta7 Ga2 Ga8 10_555 5_545 156.02(3)
Ta7 Ga2 Ta9 10_555 . 81.78(15)
Ga1 Ga2 Ga1 . 9_655 46.61(2)
Ga1 Ga2 Ga2 . 8_555 142.28(3)
Ga1 Ga2 Ga3 . 2_655 58.12(2)
Ga1 Ga2 Ga4 . . 97.76(2)
Ga1 Ga2 Ga4 . 7_555 118.40(3)
Ga1 Ga2 Ga8 . 3_544 147.53(3)
Ga1 Ga2 Ga8 . 5_545 100.96(2)
Ga1 Ga2 Ta9 . . 109.6(4)
Ga1 Ga2 Ga2 9_655 8_555 142.28(3)
Ga1 Ga2 Ga3 9_655 2_655 58.12(2)
Ga1 Ga2 Ga4 9_655 . 118.40(3)
Ga1 Ga2 Ga4 9_655 7_555 97.76(2)
Ga1 Ga2 Ga8 9_655 3_544 100.96(2)
Ga1 Ga2 Ga8 9_655 5_545 147.53(3)
Ga1 Ga2 Ta9 9_655 . 109.6(4)
Ga2 Ga2 Ga3 8_555 2_655 94.57(3)
Ga2 Ga2 Ga4 8_555 . 98.05(3)
Ga2 Ga2 Ga4 8_555 7_555 98.05(3)
Ga2 Ga2 Ga8 8_555 3_544 61.992(19)
Ga2 Ga2 Ga8 8_555 5_545 61.992(19)
Ga2 Ga2 Ta9 8_555 . 99.1(4)
Ga3 Ga2 Ga4 2_655 . 151.36(2)
Ga3 Ga2 Ga4 2_655 7_555 151.36(2)
Ga3 Ga2 Ga8 2_655 3_544 110.37(2)
Ga3 Ga2 Ga8 2_655 5_545 110.37(2)
Ga3 Ga2 Ta9 2_655 . 166.3(4)
Ga4 Ga2 Ga4 . 7_555 51.01(3)
Ga4 Ga2 Ga8 . 3_544 98.25(3)
Ga4 Ga2 Ga8 . 5_545 55.40(2)
Ga4 Ga2 Ta9 . . 25.506(17)
Ga4 Ga2 Ga8 7_555 3_544 55.40(2)
Ga4 Ga2 Ga8 7_555 5_545 98.25(3)
Ga4 Ga2 Ta9 7_555 . 25.506(17)
Ga8 Ga2 Ga8 3_544 5_545 111.38(3)
Ga8 Ga2 Ta9 3_544 . 76.5(2)
Ga8 Ga2 Ta9 5_545 . 76.5(2)
Ta1 Ga3 Ta1 . 10_555 139.71(3)
Ta1 Ga3 Ta2 . . 71.760(9)
Ta1 Ga3 Ta2 . 8_665 148.52(3)
Ta1 Ga3 Ta3 . . 70.184(17)
Ta1 Ga3 Ta5 . . 77.047(18)
Ta1 Ga3 Ta7 . 2_655 60.473(12)
Ta1 Ga3 Ta7 . 9_655 133.59(3)
Ta1 Ga3 Ga1 . . 56.769(18)
Ta1 Ga3 Ga1 . 9_655 105.94(3)
Ta1 Ga3 Ga2 . 2_655 103.206(19)
Ta1 Ga3 Ga3 . 8_665 105.967(18)
Ta1 Ga3 Ga7 . . 63.387(19)
Ta1 Ga3 Ga7 . 8_665 125.71(3)
Ta1 Ga3 Ta2 10_555 . 148.52(3)
Ta1 Ga3 Ta2 10_555 8_665 71.760(9)
Ta1 Ga3 Ta3 10_555 . 70.184(17)
Ta1 Ga3 Ta5 10_555 . 77.047(18)
Ta1 Ga3 Ta7 10_555 2_655 133.59(3)
Ta1 Ga3 Ta7 10_555 9_655 60.473(12)
Ta1 Ga3 Ga1 10_555 . 105.94(3)
Ta1 Ga3 Ga1 10_555 9_655 56.769(18)
Ta1 Ga3 Ga2 10_555 2_655 103.206(19)
Ta1 Ga3 Ga3 10_555 8_665 105.967(18)
Ta1 Ga3 Ga7 10_555 . 125.71(3)
Ta1 Ga3 Ga7 10_555 8_665 63.387(19)
Ta2 Ga3 Ta2 . 8_665 76.76(2)
Ta2 Ga3 Ta3 . . 140.700(13)
Ta2 Ga3 Ta5 . . 120.00(2)
Ta2 Ga3 Ta7 . 2_655 52.760(12)
Ta2 Ga3 Ta7 . 9_655 100.18(2)
Ta2 Ga3 Ga1 . . 92.860(19)
Ta2 Ga3 Ga1 . 9_655 126.44(3)
Ta2 Ga3 Ga2 . 2_655 59.34(2)
Ta2 Ga3 Ga3 . 8_665 50.649(16)
Ta2 Ga3 Ga7 . . 59.569(19)
Ta2 Ga3 Ga7 . 8_665 100.13(3)
Ta2 Ga3 Ta3 8_665 . 140.700(13)
Ta2 Ga3 Ta5 8_665 . 120.00(2)
Ta2 Ga3 Ta7 8_665 2_655 100.18(2)
Ta2 Ga3 Ta7 8_665 9_655 52.760(12)
Ta2 Ga3 Ga1 8_665 . 126.44(3)
Ta2 Ga3 Ga1 8_665 9_655 92.860(19)
Ta2 Ga3 Ga2 8_665 2_655 59.34(2)
Ta2 Ga3 Ga3 8_665 8_665 50.649(16)
Ta2 Ga3 Ga7 8_665 . 100.13(3)
Ta2 Ga3 Ga7 8_665 8_665 59.569(19)
Ta3 Ga3 Ta5 . . 59.549(18)
Ta3 Ga3 Ta7 . 2_655 98.842(19)
Ta3 Ga3 Ta7 . 9_655 98.842(19)
Ta3 Ga3 Ga1 . . 57.794(16)
Ta3 Ga3 Ga1 . 9_655 57.794(16)
Ta3 Ga3 Ga2 . 2_655 121.40(3)
Ta3 Ga3 Ga3 . 8_665 153.17(3)
Ta3 Ga3 Ga7 . . 109.71(3)
Ta3 Ga3 Ga7 . 8_665 109.71(3)
Ta5 Ga3 Ta7 . 2_655 137.252(12)
Ta5 Ga3 Ta7 . 9_655 137.252(12)
Ta5 Ga3 Ga1 . . 110.73(2)
Ta5 Ga3 Ga1 . 9_655 110.73(2)
Ta5 Ga3 Ga2 . 2_655 179.05(4)
Ta5 Ga3 Ga3 . 8_665 93.62(3)
Ta5 Ga3 Ga7 . . 60.78(2)
Ta5 Ga3 Ga7 . 8_665 60.78(2)
Ta7 Ga3 Ta7 2_655 9_655 78.055(15)
Ta7 Ga3 Ga1 2_655 . 41.826(12)
Ta7 Ga3 Ga1 2_655 9_655 78.85(2)
Ta7 Ga3 Ga2 2_655 2_655 43.109(11)
Ta7 Ga3 Ga3 2_655 8_665 101.922(19)
Ta7 Ga3 Ga7 2_655 . 100.620(18)
Ta7 Ga3 Ga7 2_655 8_665 151.20(3)
Ta7 Ga3 Ga1 9_655 . 78.85(2)
Ta7 Ga3 Ga1 9_655 9_655 41.826(12)
Ta7 Ga3 Ga2 9_655 2_655 43.109(11)
Ta7 Ga3 Ga3 9_655 8_665 101.922(19)
Ta7 Ga3 Ga7 9_655 . 151.20(3)
Ta7 Ga3 Ga7 9_655 8_665 100.620(18)
Ga1 Ga3 Ga1 . 9_655 51.96(3)
Ga1 Ga3 Ga2 . 2_655 70.11(2)
Ga1 Ga3 Ga3 . 8_665 143.35(2)
Ga1 Ga3 Ga7 . . 119.50(2)
Ga1 Ga3 Ga7 . 8_665 166.86(3)
Ga1 Ga3 Ga2 9_655 2_655 70.11(2)
Ga1 Ga3 Ga3 9_655 8_665 143.35(2)
Ga1 Ga3 Ga7 9_655 . 166.86(3)
Ga1 Ga3 Ga7 9_655 8_665 119.50(2)
Ga2 Ga3 Ga3 2_655 8_665 85.43(3)
Ga2 Ga3 Ga7 2_655 . 118.48(3)
Ga2 Ga3 Ga7 2_655 8_665 118.48(3)
Ga3 Ga3 Ga7 8_665 . 49.76(2)
Ga3 Ga3 Ga7 8_665 8_665 49.76(2)
Ga7 Ga3 Ga7 . 8_665 66.66(3)
Ta3 Ga4 Ta3 . 7_555 68.314(16)
Ta3 Ga4 Ta6 . 5_545 116.70(2)
Ta3 Ga4 Ta7 . . 62.802(13)
Ta3 Ga4 Ta7 . 16_555 120.59(2)
Ta3 Ga4 Ga2 . . 54.49(2)
Ta3 Ga4 Ga2 . 7_555 114.86(3)
Ta3 Ga4 Ga4 . 2_555 135.55(2)
Ta3 Ga4 Ga4 . 7_555 65.26(2)
Ta3 Ga4 Ga5 . . 96.628(18)
Ta3 Ga4 Ga5 . 16_555 75.086(15)
Ta3 Ga4 Ga6 . . 58.18(2)
Ta3 Ga4 Ga8 . 5_545 112.18(2)
Ta3 Ga4 Ga8 . 6_455 174.91(3)
Ta3 Ga4 Ta9 . . 65.0(8)
Ta3 Ga4 Ta6 7_555 5_545 116.70(2)
Ta3 Ga4 Ta7 7_555 . 120.59(2)
Ta3 Ga4 Ta7 7_555 16_555 62.802(13)
Ta3 Ga4 Ga2 7_555 . 114.86(3)
Ta3 Ga4 Ga2 7_555 7_555 54.49(2)
Ta3 Ga4 Ga4 7_555 2_555 135.55(2)
Ta3 Ga4 Ga4 7_555 7_555 65.26(2)
Ta3 Ga4 Ga5 7_555 . 75.086(15)
Ta3 Ga4 Ga5 7_555 16_555 96.628(18)
Ta3 Ga4 Ga6 7_555 . 58.18(2)
Ta3 Ga4 Ga8 7_555 5_545 174.91(3)
Ta3 Ga4 Ga8 7_555 6_455 112.18(2)
Ta3 Ga4 Ta9 7_555 . 65.0(8)
Ta6 Ga4 Ta7 5_545 . 63.612(18)
Ta6 Ga4 Ta7 5_545 16_555 63.612(18)
Ta6 Ga4 Ga2 5_545 . 115.09(2)
Ta6 Ga4 Ga2 5_545 7_555 115.09(2)
Ta6 Ga4 Ga4 5_545 2_555 87.50(2)
Ta6 Ga4 Ga4 5_545 7_555 177.50(3)
Ta6 Ga4 Ga5 5_545 . 42.069(13)
Ta6 Ga4 Ga5 5_545 16_555 42.069(13)
Ta6 Ga4 Ga6 5_545 . 72.46(3)
Ta6 Ga4 Ga8 5_545 5_545 58.36(2)
Ta6 Ga4 Ga8 5_545 6_455 58.36(2)
Ta6 Ga4 Ta9 5_545 . 177.8(8)
Ta7 Ga4 Ta7 . 16_555 118.68(3)
Ta7 Ga4 Ga2 . . 57.398(16)
Ta7 Ga4 Ga2 . 7_555 174.34(3)
Ta7 Ga4 Ga4 . 2_555 103.32(2)
Ta7 Ga4 Ga4 . 7_555 117.06(3)
Ta7 Ga4 Ga5 . . 79.05(2)
Ta7 Ga4 Ga5 . 16_555 40.446(13)
Ta7 Ga4 Ga6 . . 68.14(2)
Ta7 Ga4 Ga8 . 5_545 56.995(18)
Ta7 Ga4 Ga8 . 6_455 113.76(3)
Ta7 Ga4 Ta9 . . 117.0(8)
Ta7 Ga4 Ga2 16_555 . 174.34(3)
Ta7 Ga4 Ga2 16_555 7_555 57.398(16)
Ta7 Ga4 Ga4 16_555 2_555 103.32(2)
Ta7 Ga4 Ga4 16_555 7_555 117.06(3)
Ta7 Ga4 Ga5 16_555 . 40.446(13)
Ta7 Ga4 Ga5 16_555 16_555 79.05(2)
Ta7 Ga4 Ga6 16_555 . 68.14(2)
Ta7 Ga4 Ga8 16_555 5_545 113.76(3)
Ta7 Ga4 Ga8 16_555 6_455 56.995(18)
Ta7 Ga4 Ta9 16_555 . 117.0(8)
Ga2 Ga4 Ga2 . 7_555 126.15(3)
Ga2 Ga4 Ga4 . 2_555 81.95(2)
Ga2 Ga4 Ga4 . 7_555 64.49(2)
Ga2 Ga4 Ga5 . . 134.68(3)
Ga2 Ga4 Ga5 . 16_555 96.38(2)
Ga2 Ga4 Ga6 . . 106.21(3)
Ga2 Ga4 Ga8 . 5_545 68.18(2)
Ga2 Ga4 Ga8 . 6_455 127.63(3)
Ga2 Ga4 Ta9 . . 64.5(8)
Ga2 Ga4 Ga4 7_555 2_555 81.95(2)
Ga2 Ga4 Ga4 7_555 7_555 64.49(2)
Ga2 Ga4 Ga5 7_555 . 96.38(2)
Ga2 Ga4 Ga5 7_555 16_555 134.68(3)
Ga2 Ga4 Ga6 7_555 . 106.21(3)
Ga2 Ga4 Ga8 7_555 5_545 127.63(3)
Ga2 Ga4 Ga8 7_555 6_455 68.18(2)
Ga2 Ga4 Ta9 7_555 . 64.5(8)
Ga4 Ga4 Ga4 2_555 7_555 90.00(3)
Ga4 Ga4 Ga5 2_555 . 123.30(2)
Ga4 Ga4 Ga5 2_555 16_555 123.30(2)
Ga4 Ga4 Ga6 2_555 . 159.95(4)
Ga4 Ga4 Ga8 2_555 5_545 47.826(19)
Ga4 Ga4 Ga8 2_555 6_455 47.826(19)
Ga4 Ga4 Ta9 2_555 . 90.3(8)
Ga4 Ga4 Ga5 7_555 . 140.09(3)
Ga4 Ga4 Ga5 7_555 16_555 140.09(3)
Ga4 Ga4 Ga6 7_555 . 110.05(3)
Ga4 Ga4 Ga8 7_555 5_545 119.72(3)
Ga4 Ga4 Ga8 7_555 6_455 119.72(3)
Ga4 Ga4 Ta9 7_555 . 0.3(8)
Ga5 Ga4 Ga5 . 16_555 38.778(13)
Ga5 Ga4 Ga6 . . 38.86(2)
Ga5 Ga4 Ga8 . 5_545 99.86(3)
Ga5 Ga4 Ga8 . 6_455 78.78(2)
Ga5 Ga4 Ta9 . . 139.8(8)
Ga5 Ga4 Ga6 16_555 . 38.86(2)
Ga5 Ga4 Ga8 16_555 5_545 78.78(2)
Ga5 Ga4 Ga8 16_555 6_455 99.86(3)
Ga5 Ga4 Ta9 16_555 . 139.8(8)
Ga6 Ga4 Ga8 . 5_545 117.44(4)
Ga6 Ga4 Ga8 . 6_455 117.44(4)
Ga6 Ga4 Ta9 . . 109.7(8)
Ga8 Ga4 Ga8 5_545 6_455 66.85(2)
Ga8 Ga4 Ta9 5_545 . 120.0(8)
Ga8 Ga4 Ta9 6_455 . 120.0(8)
Ta1 Ga5 Ta1 6_455 16_555 132.18(2)
Ta1 Ga5 Ta2 6_455 6_455 72.425(16)
Ta1 Ga5 Ta4 6_455 5_555 66.828(13)
Ta1 Ga5 Ta6 6_455 5_545 71.921(15)
Ta1 Ga5 Ta7 6_455 5_555 84.362(17)
Ta1 Ga5 Ta7 6_455 16_555 81.567(17)
Ta1 Ga5 Ga1 6_455 5_555 43.292(9)
Ta1 Ga5 Ga4 6_455 . 103.179(18)
Ta1 Ga5 Ga5 6_455 11_455 43.351(12)
Ta1 Ga5 Ga5 6_455 12_555 102.862(18)
Ta1 Ga5 Ga5 6_455 16_555 114.99(2)
Ta1 Ga5 Ga6 6_455 . 140.44(3)
Ta1 Ga5 Ga7 6_455 6_455 45.128(13)
Ta1 Ga5 Ga8 6_455 . 117.46(2)
Ta1 Ga5 Ga9 6_455 . 167.08(3)
Ta1 Ga5 Ta8 6_455 . 150.6(4)
Ta1 Ga5 Ta2 16_555 6_455 142.43(2)
Ta1 Ga5 Ta4 16_555 5_555 65.639(13)
Ta1 Ga5 Ta6 16_555 5_545 128.91(2)
Ta1 Ga5 Ta7 16_555 5_555 80.786(16)
Ta1 Ga5 Ta7 16_555 16_555 73.984(15)
Ta1 Ga5 Ga1 16_555 5_555 103.237(17)
Ta1 Ga5 Ga4 16_555 . 85.211(17)
Ta1 Ga5 Ga5 16_555 11_455 96.101(17)
Ta1 Ga5 Ga5 16_555 12_555 41.563(12)
Ta1 Ga5 Ga5 16_555 16_555 112.21(2)
Ta1 Ga5 Ga6 16_555 . 63.694(19)
Ta1 Ga5 Ga7 16_555 6_455 174.35(2)
Ta1 Ga5 Ga8 16_555 . 89.21(2)
Ta1 Ga5 Ga9 16_555 . 51.727(16)
Ta1 Ga5 Ta8 16_555 . 65.5(3)
Ta2 Ga5 Ta4 6_455 5_555 123.50(2)
Ta2 Ga5 Ta6 6_455 5_545 81.727(17)
Ta2 Ga5 Ta7 6_455 5_555 73.508(16)
Ta2 Ga5 Ta7 6_455 16_555 143.52(2)
Ta2 Ga5 Ga1 6_455 5_555 75.517(16)
Ta2 Ga5 Ga4 6_455 . 120.17(2)
Ta2 Ga5 Ga5 6_455 11_455 115.377(19)
Ta2 Ga5 Ga5 6_455 12_555 115.090(19)
Ta2 Ga5 Ga5 6_455 16_555 59.947(17)
Ta2 Ga5 Ga6 6_455 . 118.87(2)
Ta2 Ga5 Ga7 6_455 6_455 43.226(13)
Ta2 Ga5 Ga8 6_455 . 53.538(18)
Ta2 Ga5 Ga9 6_455 . 98.17(2)
Ta2 Ga5 Ta8 6_455 . 81.5(4)
Ta4 Ga5 Ta6 5_555 5_545 118.46(2)
Ta4 Ga5 Ta7 5_555 5_555 65.273(13)
Ta4 Ga5 Ta7 5_555 16_555 64.644(13)
Ta4 Ga5 Ga1 5_555 5_555 47.985(12)
Ta4 Ga5 Ga4 5_555 . 106.193(18)
Ta4 Ga5 Ga5 5_555 11_455 44.897(11)
Ta4 Ga5 Ga5 5_555 12_555 44.897(11)
Ta4 Ga5 Ga5 5_555 16_555 176.49(3)
Ta4 Ga5 Ga6 5_555 . 117.53(2)
Ta4 Ga5 Ga7 5_555 6_455 111.956(18)
Ta4 Ga5 Ga8 5_555 . 117.47(2)
Ta4 Ga5 Ga9 5_555 . 113.79(2)
Ta4 Ga5 Ta8 5_555 . 120.4(3)
Ta6 Ga5 Ta7 5_545 5_555 149.94(2)
Ta6 Ga5 Ta7 5_545 16_555 65.876(14)
Ta6 Ga5 Ga1 5_545 5_555 114.999(17)
Ta6 Ga5 Ga4 5_545 . 43.752(14)
Ta6 Ga5 Ga5 5_545 11_455 73.744(15)
Ta6 Ga5 Ga5 5_545 12_555 160.60(2)
Ta6 Ga5 Ga5 5_545 16_555 60.386(17)
Ta6 Ga5 Ga6 5_545 . 72.674(19)
Ta6 Ga5 Ga7 5_545 6_455 46.994(15)
Ta6 Ga5 Ga8 5_545 . 121.47(2)
Ta6 Ga5 Ga9 5_545 . 116.27(2)
Ta6 Ga5 Ta8 5_545 . 118.1(3)
Ta7 Ga5 Ta7 5_555 16_555 129.57(2)
Ta7 Ga5 Ga1 5_555 5_555 42.548(9)
Ta7 Ga5 Ga4 5_555 . 165.71(2)
Ta7 Ga5 Ga5 5_555 11_455 101.585(18)
Ta7 Ga5 Ga5 5_555 12_555 42.148(12)
Ta7 Ga5 Ga5 5_555 16_555 117.53(2)
Ta7 Ga5 Ga6 5_555 . 134.60(3)
Ta7 Ga5 Ga7 5_555 6_455 103.03(2)
Ta7 Ga5 Ga8 5_555 . 54.292(16)
Ta7 Ga5 Ga9 5_555 . 84.44(2)
Ta7 Ga5 Ta8 5_555 . 75.2(3)
Ta7 Ga5 Ga1 16_555 5_555 102.560(18)
Ta7 Ga5 Ga4 16_555 . 41.984(12)
Ta7 Ga5 Ga5 16_555 11_455 41.182(12)
Ta7 Ga5 Ga5 16_555 12_555 95.075(17)
Ta7 Ga5 Ga5 16_555 16_555 112.32(2)
Ta7 Ga5 Ga6 16_555 . 68.223(19)
Ta7 Ga5 Ga7 16_555 6_455 100.370(19)
Ta7 Ga5 Ga8 16_555 . 160.61(3)
Ta7 Ga5 Ga9 16_555 . 110.65(2)
Ta7 Ga5 Ta8 16_555 . 127.8(4)
Ga1 Ga5 Ga4 5_555 . 140.358(17)
Ga1 Ga5 Ga5 5_555 11_455 63.725(13)
Ga1 Ga5 Ga5 5_555 12_555 63.725(13)
Ga1 Ga5 Ga5 5_555 16_555 135.45(2)
Ga1 Ga5 Ga6 5_555 . 165.25(3)
Ga1 Ga5 Ga7 5_555 6_455 77.464(15)
Ga1 Ga5 Ga8 5_555 . 90.48(2)
Ga1 Ga5 Ga9 5_555 . 126.67(2)
Ga1 Ga5 Ta8 5_555 . 117.3(3)
Ga4 Ga5 Ga5 . 11_455 76.984(15)
Ga4 Ga5 Ga5 . 12_555 123.631(19)
Ga4 Ga5 Ga5 . 16_555 70.611(18)
Ga4 Ga5 Ga6 . . 37.375(17)
Ga4 Ga5 Ga7 . 6_455 90.731(18)
Ga4 Ga5 Ga8 . . 128.71(2)
Ga4 Ga5 Ga9 . . 89.15(2)
Ga4 Ga5 Ta8 . . 101.5(4)
Ga5 Ga5 Ga5 11_455 12_555 89.588(16)
Ga5 Ga5 Ga5 11_455 16_555 134.13(2)
Ga5 Ga5 Ga6 11_455 . 109.10(2)
Ga5 Ga5 Ga7 11_455 6_455 79.120(15)
Ga5 Ga5 Ga8 11_455 . 154.20(2)
Ga5 Ga5 Ga9 11_455 . 146.33(2)
Ga5 Ga5 Ta8 11_455 . 161.6(3)
Ga5 Ga5 Ga5 12_555 16_555 135.46(2)
Ga5 Ga5 Ga6 12_555 . 104.64(2)
Ga5 Ga5 Ga7 12_555 6_455 140.51(2)
Ga5 Ga5 Ga8 12_555 . 77.729(17)
Ga5 Ga5 Ga9 12_555 . 72.661(16)
Ga5 Ga5 Ta8 12_555 . 75.8(3)
Ga5 Ga5 Ga6 16_555 . 59.07(2)
Ga5 Ga5 Ga7 16_555 6_455 69.917(18)
Ga5 Ga5 Ga8 16_555 . 64.727(19)
Ga5 Ga5 Ga9 16_555 . 65.186(19)
Ga5 Ga5 Ta8 16_555 . 59.6(3)
Ga6 Ga5 Ga7 . 6_455 114.83(2)
Ga6 Ga5 Ga8 . . 95.90(3)
Ga6 Ga5 Ga9 . . 51.77(2)
Ga6 Ga5 Ta8 . . 65.0(4)
Ga7 Ga5 Ga8 6_455 . 96.41(2)
Ga7 Ga5 Ga9 6_455 . 132.29(2)
Ga7 Ga5 Ta8 6_455 . 119.3(3)
Ga8 Ga5 Ga9 . . 50.10(2)
Ga8 Ga5 Ta8 . . 33.1(4)
Ga9 Ga5 Ta8 . . 17.3(4)
Ta1 Ga6 Ta1 . 16_555 114.86(2)
Ta1 Ga6 Ta3 . . 67.847(15)
Ta1 Ga6 Ta3 . 7_555 131.57(3)
Ta1 Ga6 Ta5 . . 74.074(16)
Ta1 Ga6 Ta6 . 5_545 109.95(2)
Ta1 Ga6 Ta7 . . 67.945(14)
Ta1 Ga6 Ta7 . 16_555 165.03(3)
Ta1 Ga6 Ga4 . . 122.28(3)
Ta1 Ga6 Ga5 . . 111.18(3)
Ta1 Ga6 Ga5 . 16_555 59.670(18)
Ta1 Ga6 Ga9 . . 57.752(18)
Ta1 Ga6 Ta8 . . 61.9(3)
Ta1 Ga6 Ta9 . . 118.1(3)
Ta1 Ga6 Ta3 16_555 . 131.57(3)
Ta1 Ga6 Ta3 16_555 7_555 67.847(15)
Ta1 Ga6 Ta5 16_555 . 74.074(16)
Ta1 Ga6 Ta6 16_555 5_545 109.95(2)
Ta1 Ga6 Ta7 16_555 . 165.03(3)
Ta1 Ga6 Ta7 16_555 16_555 67.945(14)
Ta1 Ga6 Ga4 16_555 . 122.28(3)
Ta1 Ga6 Ga5 16_555 . 59.670(18)
Ta1 Ga6 Ga5 16_555 16_555 111.18(3)
Ta1 Ga6 Ga9 16_555 . 57.752(18)
Ta1 Ga6 Ta8 16_555 . 61.9(3)
Ta1 Ga6 Ta9 16_555 . 118.1(3)
Ta3 Ga6 Ta3 . 7_555 76.25(2)
Ta3 Ga6 Ta5 . . 59.920(17)
Ta3 Ga6 Ta6 . 5_545 113.825(19)
Ta3 Ga6 Ta7 . . 63.395(14)
Ta3 Ga6 Ta7 . 16_555 122.34(3)
Ta3 Ga6 Ga4 . . 69.13(2)
Ta3 Ga6 Ga5 . . 168.56(3)
Ta3 Ga6 Ga5 . 16_555 110.21(2)
Ta3 Ga6 Ga9 . . 111.19(3)
Ta3 Ga6 Ta8 . . 126.2(3)
Ta3 Ga6 Ta9 . . 53.9(3)
Ta3 Ga6 Ta5 7_555 . 59.920(17)
Ta3 Ga6 Ta6 7_555 5_545 113.825(19)
Ta3 Ga6 Ta7 7_555 . 122.34(3)
Ta3 Ga6 Ta7 7_555 16_555 63.395(14)
Ta3 Ga6 Ga4 7_555 . 69.13(2)
Ta3 Ga6 Ga5 7_555 . 110.21(2)
Ta3 Ga6 Ga5 7_555 16_555 168.56(3)
Ta3 Ga6 Ga9 7_555 . 111.19(3)
Ta3 Ga6 Ta8 7_555 . 126.2(3)
Ta3 Ga6 Ta9 7_555 . 53.9(3)
Ta5 Ga6 Ta6 . 5_545 171.32(3)
Ta5 Ga6 Ta7 . . 120.00(2)
Ta5 Ga6 Ta7 . 16_555 120.00(2)
Ta5 Ga6 Ga4 . . 113.50(3)
Ta5 Ga6 Ga5 . . 131.37(2)
Ta5 Ga6 Ga5 . 16_555 131.37(2)
Ta5 Ga6 Ga9 . . 66.94(2)
Ta5 Ga6 Ta8 . . 88.3(3)
Ta5 Ga6 Ta9 . . 91.8(2)
Ta6 Ga6 Ta7 5_545 . 56.925(12)
Ta6 Ga6 Ta7 5_545 16_555 56.925(12)
Ta6 Ga6 Ga4 5_545 . 57.82(2)
Ta6 Ga6 Ga5 5_545 . 55.191(19)
Ta6 Ga6 Ga5 5_545 16_555 55.191(19)
Ta6 Ga6 Ga9 5_545 . 121.74(4)
Ta6 Ga6 Ta8 5_545 . 100.4(3)
Ta6 Ga6 Ta9 5_545 . 79.5(2)
Ta7 Ga6 Ta7 . 16_555 105.487(18)
Ta7 Ga6 Ga4 . . 59.175(19)
Ta7 Ga6 Ga5 . . 105.39(3)
Ta7 Ga6 Ga5 . 16_555 56.440(17)
Ta7 Ga6 Ga9 . . 120.66(3)
Ta7 Ga6 Ta8 . . 110.9(3)
Ta7 Ga6 Ta9 . . 69.1(3)
Ta7 Ga6 Ga4 16_555 . 59.175(19)
Ta7 Ga6 Ga5 16_555 . 56.440(17)
Ta7 Ga6 Ga5 16_555 16_555 105.39(3)
Ta7 Ga6 Ga9 16_555 . 120.66(3)
Ta7 Ga6 Ta8 16_555 . 110.9(3)
Ta7 Ga6 Ta9 16_555 . 69.1(3)
Ga4 Ga6 Ga5 . . 103.77(3)
Ga4 Ga6 Ga5 . 16_555 103.77(3)
Ga4 Ga6 Ga9 . . 179.57(4)
Ga4 Ga6 Ta8 . . 158.2(3)
Ga4 Ga6 Ta9 . . 21.7(2)
Ga5 Ga6 Ga5 . 16_555 61.85(3)
Ga5 Ga6 Ga9 . . 75.87(3)
Ga5 Ga6 Ta8 . . 58.2(3)
Ga5 Ga6 Ta9 . . 121.7(3)
Ga5 Ga6 Ga9 16_555 . 75.87(3)
Ga5 Ga6 Ta8 16_555 . 58.2(3)
Ga5 Ga6 Ta9 16_555 . 121.7(3)
Ga9 Ga6 Ta8 . . 21.3(3)
Ga9 Ga6 Ta9 . . 158.8(2)
Ta8 Ga6 Ta9 . . 179.9(4)
Ta1 Ga7 Ta1 . 15_665 123.53(3)
Ta1 Ga7 Ta2 . . 69.854(15)
Ta1 Ga7 Ta5 . . 75.745(16)
Ta1 Ga7 Ta5 . 2_665 160.58(3)
Ta1 Ga7 Ta6 . 2_665 67.443(18)
Ta1 Ga7 Ga3 . . 57.077(16)
Ta1 Ga7 Ga3 . 8_665 126.49(3)
Ta1 Ga7 Ga5 . 6_555 41.787(13)
Ta1 Ga7 Ga5 . 11_555 81.920(19)
Ta1 Ga7 Ga7 . 2_665 108.44(2)
Ta1 Ga7 Ga7 . 8_665 110.59(2)
Ta1 Ga7 Ga9 . . 57.944(19)
Ta1 Ga7 Ga9 . 2_665 118.31(3)
Ta1 Ga7 Ta8 . . 54.3(2)
Ta1 Ga7 Ta8 . 2_665 109.9(3)
Ta1 Ga7 Ta2 15_665 . 69.854(15)
Ta1 Ga7 Ta5 15_665 . 160.58(3)
Ta1 Ga7 Ta5 15_665 2_665 75.745(16)
Ta1 Ga7 Ta6 15_665 2_665 67.443(18)
Ta1 Ga7 Ga3 15_665 . 126.49(3)
Ta1 Ga7 Ga3 15_665 8_665 57.077(16)
Ta1 Ga7 Ga5 15_665 6_555 81.920(19)
Ta1 Ga7 Ga5 15_665 11_555 41.787(13)
Ta1 Ga7 Ga7 15_665 2_665 108.44(2)
Ta1 Ga7 Ga7 15_665 8_665 110.59(2)
Ta1 Ga7 Ga9 15_665 . 118.31(3)
Ta1 Ga7 Ga9 15_665 2_665 57.944(19)
Ta1 Ga7 Ta8 15_665 . 109.9(3)
Ta1 Ga7 Ta8 15_665 2_665 54.3(2)
Ta2 Ga7 Ta5 . . 124.44(2)
Ta2 Ga7 Ta5 . 2_665 124.44(2)
Ta2 Ga7 Ta6 . 2_665 79.09(2)
Ta2 Ga7 Ga3 . . 61.15(2)
Ta2 Ga7 Ga3 . 8_665 61.15(2)
Ta2 Ga7 Ga5 . 6_555 43.182(14)
Ta2 Ga7 Ga5 . 11_555 43.182(14)
Ta2 Ga7 Ga7 . 2_665 175.25(4)
Ta2 Ga7 Ga7 . 8_665 94.75(2)
Ta2 Ga7 Ga9 . . 121.20(3)
Ta2 Ga7 Ga9 . 2_665 121.20(3)
Ta2 Ga7 Ta8 . . 111.7(2)
Ta2 Ga7 Ta8 . 2_665 111.7(2)
Ta5 Ga7 Ta5 . 2_665 84.91(2)
Ta5 Ga7 Ta6 . 2_665 124.91(2)
Ta5 Ga7 Ga3 . . 63.68(2)
Ta5 Ga7 Ga3 . 8_665 115.39(3)
Ta5 Ga7 Ga5 . 6_555 117.459(19)
Ta5 Ga7 Ga5 . 11_555 157.62(2)
Ta5 Ga7 Ga7 . 2_665 58.372(18)
Ta5 Ga7 Ga7 . 8_665 58.732(19)
Ta5 Ga7 Ga9 . . 67.92(2)
Ta5 Ga7 Ga9 . 2_665 113.20(2)
Ta5 Ga7 Ta8 . . 78.5(3)
Ta5 Ga7 Ta8 . 2_665 120.6(2)
Ta5 Ga7 Ta6 2_665 2_665 124.91(2)
Ta5 Ga7 Ga3 2_665 . 115.39(3)
Ta5 Ga7 Ga3 2_665 8_665 63.68(2)
Ta5 Ga7 Ga5 2_665 6_555 157.62(2)
Ta5 Ga7 Ga5 2_665 11_555 117.459(19)
Ta5 Ga7 Ga7 2_665 2_665 58.372(18)
Ta5 Ga7 Ga7 2_665 8_665 58.732(19)
Ta5 Ga7 Ga9 2_665 . 113.20(2)
Ta5 Ga7 Ga9 2_665 2_665 67.92(2)
Ta5 Ga7 Ta8 2_665 . 120.6(2)
Ta5 Ga7 Ta8 2_665 2_665 78.5(3)
Ta6 Ga7 Ga3 2_665 . 119.31(2)
Ta6 Ga7 Ga3 2_665 8_665 119.31(2)
Ta6 Ga7 Ga5 2_665 6_555 44.010(13)
Ta6 Ga7 Ga5 2_665 11_555 44.010(13)
Ta6 Ga7 Ga7 2_665 2_665 96.16(3)
Ta6 Ga7 Ga7 2_665 8_665 173.84(2)
Ta6 Ga7 Ga9 2_665 . 58.14(2)
Ta6 Ga7 Ga9 2_665 2_665 58.14(2)
Ta6 Ga7 Ta8 2_665 . 46.9(3)
Ta6 Ga7 Ta8 2_665 2_665 46.9(3)
Ga3 Ga7 Ga3 . 8_665 80.47(3)
Ga3 Ga7 Ga5 . 6_555 77.079(19)
Ga3 Ga7 Ga5 . 11_555 102.71(2)
Ga3 Ga7 Ga7 . 2_665 122.00(3)
Ga3 Ga7 Ga7 . 8_665 56.67(2)
Ga3 Ga7 Ga9 . . 104.99(3)
Ga3 Ga7 Ga9 . 2_665 174.53(3)
Ga3 Ga7 Ta8 . . 107.1(2)
Ga3 Ga7 Ta8 . 2_665 166.1(3)
Ga3 Ga7 Ga5 8_665 6_555 102.71(2)
Ga3 Ga7 Ga5 8_665 11_555 77.079(19)
Ga3 Ga7 Ga7 8_665 2_665 122.00(3)
Ga3 Ga7 Ga7 8_665 8_665 56.67(2)
Ga3 Ga7 Ga9 8_665 . 174.53(3)
Ga3 Ga7 Ga9 8_665 2_665 104.99(3)
Ga3 Ga7 Ta8 8_665 . 166.1(3)
Ga3 Ga7 Ta8 8_665 2_665 107.1(2)
Ga5 Ga7 Ga5 6_555 11_555 40.166(13)
Ga5 Ga7 Ga7 6_555 2_665 132.66(3)
Ga5 Ga7 Ga7 6_555 8_665 130.56(2)
Ga5 Ga7 Ga9 6_555 . 78.73(2)
Ga5 Ga7 Ga9 6_555 2_665 101.32(3)
Ga5 Ga7 Ta8 6_555 . 68.6(2)
Ga5 Ga7 Ta8 6_555 2_665 89.7(3)
Ga5 Ga7 Ga7 11_555 2_665 132.66(3)
Ga5 Ga7 Ga7 11_555 8_665 130.56(2)
Ga5 Ga7 Ga9 11_555 . 101.32(3)
Ga5 Ga7 Ga9 11_555 2_665 78.73(2)
Ga5 Ga7 Ta8 11_555 . 89.7(3)
Ga5 Ga7 Ta8 11_555 2_665 68.6(2)
Ga7 Ga7 Ga7 2_665 8_665 90.00(3)
Ga7 Ga7 Ga9 2_665 . 55.31(2)
Ga7 Ga7 Ga9 2_665 2_665 55.31(2)
Ga7 Ga7 Ta8 2_665 . 64.4(2)
Ga7 Ga7 Ta8 2_665 2_665 64.4(2)
Ga7 Ga7 Ga9 8_665 . 126.32(3)
Ga7 Ga7 Ga9 8_665 2_665 126.32(3)
Ga7 Ga7 Ta8 8_665 . 137.2(3)
Ga7 Ga7 Ta8 8_665 2_665 137.2(3)
Ga9 Ga7 Ga9 . 2_665 69.54(3)
Ga9 Ga7 Ta8 . . 11.7(3)
Ga9 Ga7 Ta8 . 2_665 67.6(2)
Ga9 Ga7 Ta8 2_665 . 67.6(2)
Ga9 Ga7 Ta8 2_665 2_665 11.7(3)
Ta8 Ga7 Ta8 . 2_665 63.2(3)
Ta2 Ga8 Ta6 6_455 . 135.51(2)
Ta2 Ga8 Ta6 6_455 2_665 135.51(2)
Ta2 Ga8 Ta7 6_455 5_555 72.834(17)
Ta2 Ga8 Ta7 6_455 11_555 72.834(17)
Ta2 Ga8 Ga2 6_455 4_555 53.82(2)
Ta2 Ga8 Ga2 6_455 5_555 53.82(2)
Ta2 Ga8 Ga4 6_455 5_555 109.47(3)
Ta2 Ga8 Ga4 6_455 6_555 109.47(3)
Ta2 Ga8 Ga5 6_455 . 54.261(16)
Ta2 Ga8 Ga5 6_455 16_555 54.261(16)
Ta2 Ga8 Ga8 6_455 2_665 158.72(4)
Ta2 Ga8 Ga9 6_455 . 113.04(3)
Ta2 Ga8 Ta8 6_455 . 103.5(4)
Ta2 Ga8 Ta8 6_455 2_665 174.5(3)
Ta2 Ga8 Ta9 6_455 3_555 97.9(3)
Ta2 Ga8 Ta9 6_455 4_555 97.9(3)
Ta6 Ga8 Ta6 . 2_665 81.06(2)
Ta6 Ga8 Ta7 . 5_555 65.065(15)
Ta6 Ga8 Ta7 . 11_555 144.96(3)
Ta6 Ga8 Ga2 . 4_555 153.95(3)
Ta6 Ga8 Ga2 . 5_555 106.75(2)
Ta6 Ga8 Ga4 . 5_555 59.97(2)
Ta6 Ga8 Ga4 . 6_555 111.84(2)
Ta6 Ga8 Ga5 . . 87.61(2)
Ta6 Ga8 Ga5 . 16_555 120.87(3)
Ta6 Ga8 Ga8 . 2_665 55.279(17)
Ta6 Ga8 Ga9 . . 58.63(2)
Ta6 Ga8 Ta8 . . 65.1(4)
Ta6 Ga8 Ta8 . 2_665 42.7(2)
Ta6 Ga8 Ta9 . 3_555 77.2(2)
Ta6 Ga8 Ta9 . 4_555 117.7(3)
Ta6 Ga8 Ta7 2_665 5_555 144.96(3)
Ta6 Ga8 Ta7 2_665 11_555 65.065(15)
Ta6 Ga8 Ga2 2_665 4_555 106.75(2)
Ta6 Ga8 Ga2 2_665 5_555 153.95(3)
Ta6 Ga8 Ga4 2_665 5_555 111.84(2)
Ta6 Ga8 Ga4 2_665 6_555 59.97(2)
Ta6 Ga8 Ga5 2_665 . 120.87(3)
Ta6 Ga8 Ga5 2_665 16_555 87.61(2)
Ta6 Ga8 Ga8 2_665 2_665 55.279(17)
Ta6 Ga8 Ga9 2_665 . 58.63(2)
Ta6 Ga8 Ta8 2_665 . 65.1(4)
Ta6 Ga8 Ta8 2_665 2_665 42.7(2)
Ta6 Ga8 Ta9 2_665 3_555 117.7(3)
Ta6 Ga8 Ta9 2_665 4_555 77.2(2)
Ta7 Ga8 Ta7 5_555 11_555 145.25(2)
Ta7 Ga8 Ga2 5_555 4_555 107.69(3)
Ta7 Ga8 Ga2 5_555 5_555 53.671(19)
Ta7 Ga8 Ga4 5_555 5_555 59.192(18)
Ta7 Ga8 Ga4 5_555 6_555 140.29(4)
Ta7 Ga8 Ga5 5_555 . 52.313(15)
Ta7 Ga8 Ga5 5_555 16_555 101.74(2)
Ta7 Ga8 Ga8 5_555 2_665 106.95(2)
Ta7 Ga8 Ga9 5_555 . 94.21(3)
Ta7 Ga8 Ta8 5_555 . 91.4(4)
Ta7 Ga8 Ta8 5_555 2_665 106.82(19)
Ta7 Ga8 Ta9 5_555 3_555 64.8(3)
Ta7 Ga8 Ta9 5_555 4_555 125.7(2)
Ta7 Ga8 Ga2 11_555 4_555 53.671(19)
Ta7 Ga8 Ga2 11_555 5_555 107.69(3)
Ta7 Ga8 Ga4 11_555 5_555 140.29(4)
Ta7 Ga8 Ga4 11_555 6_555 59.192(18)
Ta7 Ga8 Ga5 11_555 . 101.74(2)
Ta7 Ga8 Ga5 11_555 16_555 52.313(15)
Ta7 Ga8 Ga8 11_555 2_665 106.95(2)
Ta7 Ga8 Ga9 11_555 . 94.21(3)
Ta7 Ga8 Ta8 11_555 . 91.4(4)
Ta7 Ga8 Ta8 11_555 2_665 106.82(19)
Ta7 Ga8 Ta9 11_555 3_555 125.7(2)
Ta7 Ga8 Ta9 11_555 4_555 64.8(3)
Ga2 Ga8 Ga2 4_555 5_555 56.02(2)
Ga2 Ga8 Ga4 4_555 5_555 94.44(3)
Ga2 Ga8 Ga4 4_555 6_555 56.42(2)
Ga2 Ga8 Ga5 4_555 . 108.00(2)
Ga2 Ga8 Ga5 4_555 16_555 84.72(2)
Ga2 Ga8 Ga8 4_555 2_665 108.16(3)
Ga2 Ga8 Ga9 4_555 . 146.63(3)
Ga2 Ga8 Ta8 4_555 . 140.9(4)
Ga2 Ga8 Ta8 4_555 2_665 130.6(2)
Ga2 Ga8 Ta9 4_555 3_555 77.3(2)
Ga2 Ga8 Ta9 4_555 4_555 44.2(3)
Ga2 Ga8 Ga4 5_555 5_555 56.42(2)
Ga2 Ga8 Ga4 5_555 6_555 94.44(3)
Ga2 Ga8 Ga5 5_555 . 84.72(2)
Ga2 Ga8 Ga5 5_555 16_555 108.00(2)
Ga2 Ga8 Ga8 5_555 2_665 108.16(3)
Ga2 Ga8 Ga9 5_555 . 146.63(3)
Ga2 Ga8 Ta8 5_555 . 140.9(4)
Ga2 Ga8 Ta8 5_555 2_665 130.6(2)
Ga2 Ga8 Ta9 5_555 3_555 44.2(3)
Ga2 Ga8 Ta9 5_555 4_555 77.3(2)
Ga4 Ga8 Ga4 5_555 6_555 84.35(3)
Ga4 Ga8 Ga5 5_555 . 111.41(2)
Ga4 Ga8 Ga5 5_555 16_555 159.76(3)
Ga4 Ga8 Ga8 5_555 2_665 56.58(2)
Ga4 Ga8 Ga9 5_555 . 118.60(3)
Ga4 Ga8 Ta8 5_555 . 124.5(4)
Ga4 Ga8 Ta8 5_555 2_665 74.4(2)
Ga4 Ga8 Ta9 5_555 3_555 17.2(2)
Ga4 Ga8 Ta9 5_555 4_555 75.8(3)
Ga4 Ga8 Ga5 6_555 . 159.76(3)
Ga4 Ga8 Ga5 6_555 16_555 111.41(2)
Ga4 Ga8 Ga8 6_555 2_665 56.58(2)
Ga4 Ga8 Ga9 6_555 . 118.60(3)
Ga4 Ga8 Ta8 6_555 . 124.5(4)
Ga4 Ga8 Ta8 6_555 2_665 74.4(2)
Ga4 Ga8 Ta9 6_555 3_555 75.8(3)
Ga4 Ga8 Ta9 6_555 4_555 17.2(2)
Ga5 Ga8 Ga5 . 16_555 50.546(17)
Ga5 Ga8 Ga8 . 2_665 142.64(3)
Ga5 Ga8 Ga9 . . 66.00(2)
Ga5 Ga8 Ta8 . . 57.6(4)
Ga5 Ga8 Ta8 . 2_665 121.0(3)
Ga5 Ga8 Ta9 . 3_555 115.6(3)
Ga5 Ga8 Ta9 . 4_555 152.2(3)
Ga5 Ga8 Ga8 16_555 2_665 142.64(3)
Ga5 Ga8 Ga9 16_555 . 66.00(2)
Ga5 Ga8 Ta8 16_555 . 57.6(4)
Ga5 Ga8 Ta8 16_555 2_665 121.0(3)
Ga5 Ga8 Ta9 16_555 3_555 152.2(3)
Ga5 Ga8 Ta9 16_555 4_555 115.6(3)
Ga8 Ga8 Ga9 2_665 . 88.24(3)
Ga8 Ga8 Ta8 2_665 . 97.8(4)
Ga8 Ga8 Ta8 2_665 2_665 26.8(3)
Ga8 Ga8 Ta9 2_665 3_555 64.4(3)
Ga8 Ga8 Ta9 2_665 4_555 64.4(3)
Ga9 Ga8 Ta8 . . 9.6(4)
Ga9 Ga8 Ta8 . 2_665 61.5(3)
Ga9 Ga8 Ta9 . 3_555 135.8(2)
Ga9 Ga8 Ta9 . 4_555 135.8(2)
Ta8 Ga8 Ta8 . 2_665 71.0(5)
Ta8 Ga8 Ta9 . 3_555 141.5(5)
Ta8 Ga8 Ta9 . 4_555 141.5(5)
Ta8 Ga8 Ta9 2_665 3_555 86.8(3)
Ta8 Ga8 Ta9 2_665 4_555 86.8(3)
Ta9 Ga8 Ta9 3_555 4_555 63.8(4)
Ta1 Ga9 Ta1 . 16_555 129.54(3)
Ta1 Ga9 Ta5 . . 74.52(2)
Ta1 Ga9 Ta6 . . 156.71(3)
Ta1 Ga9 Ta6 . 2_665 72.699(16)
Ta1 Ga9 Ta7 . 5_555 131.73(2)
Ta1 Ga9 Ta7 . 11_555 59.466(14)
Ta1 Ga9 Ga5 . . 100.07(2)
Ta1 Ga9 Ga5 . 16_555 54.231(15)
Ta1 Ga9 Ga6 . . 65.206(19)
Ta1 Ga9 Ga7 . . 64.20(2)
Ta1 Ga9 Ga7 . 2_665 126.47(4)
Ta1 Ga9 Ga8 . . 101.94(3)
Ta1 Ga9 Ga9 . 2_665 111.48(2)
Ta1 Ga9 Ta8 . . 95.5(7)
Ta1 Ga9 Ta8 . 2_665 114.4(2)
Ta1 Ga9 Ta5 16_555 . 74.52(2)
Ta1 Ga9 Ta6 16_555 . 72.699(16)
Ta1 Ga9 Ta6 16_555 2_665 156.71(3)
Ta1 Ga9 Ta7 16_555 5_555 59.466(14)
Ta1 Ga9 Ta7 16_555 11_555 131.73(2)
Ta1 Ga9 Ga5 16_555 . 54.231(15)
Ta1 Ga9 Ga5 16_555 16_555 100.07(2)
Ta1 Ga9 Ga6 16_555 . 65.206(19)
Ta1 Ga9 Ga7 16_555 . 126.47(4)
Ta1 Ga9 Ga7 16_555 2_665 64.20(2)
Ta1 Ga9 Ga8 16_555 . 101.94(3)
Ta1 Ga9 Ga9 16_555 2_665 111.48(2)
Ta1 Ga9 Ta8 16_555 . 95.5(7)
Ta1 Ga9 Ta8 16_555 2_665 114.4(2)
Ta5 Ga9 Ta6 . . 124.02(3)
Ta5 Ga9 Ta6 . 2_665 124.02(3)
Ta5 Ga9 Ta7 . 5_555 133.732(19)
Ta5 Ga9 Ta7 . 11_555 133.732(19)
Ta5 Ga9 Ga5 . . 107.41(2)
Ta5 Ga9 Ga5 . 16_555 107.41(2)
Ta5 Ga9 Ga6 . . 61.53(3)
Ta5 Ga9 Ga7 . . 59.51(2)
Ta5 Ga9 Ga7 . 2_665 59.51(2)
Ta5 Ga9 Ga8 . . 170.26(3)
Ta5 Ga9 Ga9 . 2_665 97.99(3)
Ta5 Ga9 Ta8 . . 154.2(7)
Ta5 Ga9 Ta8 . 2_665 114.6(3)
Ta6 Ga9 Ta6 . 2_665 84.45(2)
Ta6 Ga9 Ta7 . 5_555 48.070(13)
Ta6 Ga9 Ta7 . 11_555 101.75(3)
Ta6 Ga9 Ga5 . . 88.07(2)
Ta6 Ga9 Ga5 . 16_555 122.03(3)
Ta6 Ga9 Ga6 . . 133.88(3)
Ta6 Ga9 Ga7 . . 110.63(2)
Ta6 Ga9 Ga7 . 2_665 65.63(2)
Ta6 Ga9 Ga8 . . 62.01(2)
Ta6 Ga9 Ga9 . 2_665 56.068(18)
Ta6 Ga9 Ta8 . . 73.0(7)
Ta6 Ga9 Ta8 . 2_665 47.6(2)
Ta6 Ga9 Ta7 2_665 5_555 101.75(3)
Ta6 Ga9 Ta7 2_665 11_555 48.070(13)
Ta6 Ga9 Ga5 2_665 . 122.03(3)
Ta6 Ga9 Ga5 2_665 16_555 88.07(2)
Ta6 Ga9 Ga6 2_665 . 133.88(3)
Ta6 Ga9 Ga7 2_665 . 65.63(2)
Ta6 Ga9 Ga7 2_665 2_665 110.63(2)
Ta6 Ga9 Ga8 2_665 . 62.01(2)
Ta6 Ga9 Ga9 2_665 2_665 56.068(18)
Ta6 Ga9 Ta8 2_665 . 73.0(7)
Ta6 Ga9 Ta8 2_665 2_665 47.6(2)
Ta7 Ga9 Ta7 5_555 11_555 80.884(17)
Ta7 Ga9 Ga5 5_555 . 41.247(13)
Ta7 Ga9 Ga5 5_555 16_555 78.030(19)
Ta7 Ga9 Ga6 5_555 . 92.85(2)
Ta7 Ga9 Ga7 5_555 . 157.80(3)
Ta7 Ga9 Ga7 5_555 2_665 100.81(2)
Ta7 Ga9 Ga8 5_555 . 42.677(16)
Ta7 Ga9 Ga9 5_555 2_665 102.66(2)
Ta7 Ga9 Ta8 5_555 . 40.5(7)
Ta7 Ga9 Ta8 5_555 2_665 90.1(3)
Ta7 Ga9 Ga5 11_555 . 78.030(19)
Ta7 Ga9 Ga5 11_555 16_555 41.247(13)
Ta7 Ga9 Ga6 11_555 . 92.85(2)
Ta7 Ga9 Ga7 11_555 . 100.81(2)
Ta7 Ga9 Ga7 11_555 2_665 157.80(3)
Ta7 Ga9 Ga8 11_555 . 42.677(16)
Ta7 Ga9 Ga9 11_555 2_665 102.66(2)
Ta7 Ga9 Ta8 11_555 . 40.5(7)
Ta7 Ga9 Ta8 11_555 2_665 90.1(3)
Ga5 Ga9 Ga5 . 16_555 49.628(17)
Ga5 Ga9 Ga6 . . 52.36(2)
Ga5 Ga9 Ga7 . . 160.94(3)
Ga5 Ga9 Ga7 . 2_665 117.87(2)
Ga5 Ga9 Ga8 . . 63.90(2)
Ga5 Ga9 Ga9 . 2_665 143.81(3)
Ga5 Ga9 Ta8 . . 50.0(7)
Ga5 Ga9 Ta8 . 2_665 130.9(3)
Ga5 Ga9 Ga6 16_555 . 52.36(2)
Ga5 Ga9 Ga7 16_555 . 117.87(2)
Ga5 Ga9 Ga7 16_555 2_665 160.94(3)
Ga5 Ga9 Ga8 16_555 . 63.90(2)
Ga5 Ga9 Ga9 16_555 2_665 143.81(3)
Ga5 Ga9 Ta8 16_555 . 50.0(7)
Ga5 Ga9 Ta8 16_555 2_665 130.9(3)
Ga6 Ga9 Ga7 . . 109.09(4)
Ga6 Ga9 Ga7 . 2_665 109.09(4)
Ga6 Ga9 Ga8 . . 108.72(3)
Ga6 Ga9 Ga9 . 2_665 159.52(4)
Ga6 Ga9 Ta8 . . 92.6(7)
Ga6 Ga9 Ta8 . 2_665 176.1(3)
Ga7 Ga9 Ga7 . 2_665 69.37(3)
Ga7 Ga9 Ga8 . . 127.56(3)
Ga7 Ga9 Ga9 . 2_665 55.23(2)
Ga7 Ga9 Ta8 . . 137.6(7)
Ga7 Ga9 Ta8 . 2_665 67.8(3)
Ga7 Ga9 Ga8 2_665 . 127.56(3)
Ga7 Ga9 Ga9 2_665 2_665 55.23(2)
Ga7 Ga9 Ta8 2_665 . 137.6(7)
Ga7 Ga9 Ta8 2_665 2_665 67.8(3)
Ga8 Ga9 Ga9 . 2_665 91.76(3)
Ga8 Ga9 Ta8 . . 16.1(7)
Ga8 Ga9 Ta8 . 2_665 75.2(3)
Ga9 Ga9 Ta8 2_665 . 107.9(7)
Ga9 Ga9 Ta8 2_665 2_665 16.6(3)
Ta8 Ga9 Ta8 . 2_665 91.3(8)
Ta1 Ta8 Ta1 . 16_555 109.2(6)
Ta1 Ta8 Ta2 . 6_455 105.5(4)
Ta1 Ta8 Ta6 . . 142.3(6)
Ta1 Ta8 Ta6 . 2_665 69.6(3)
Ta1 Ta8 Ta7 . 5_555 157.3(5)
Ta1 Ta8 Ta7 . 11_555 68.2(3)
Ta1 Ta8 Ga5 . . 107.1(5)
Ta1 Ta8 Ga5 . 16_555 58.0(3)
Ta1 Ta8 Ga6 . . 58.6(3)
Ta1 Ta8 Ga7 . . 51.0(3)
Ta1 Ta8 Ga7 . 2_665 94.3(5)
Ta1 Ta8 Ga8 . . 124.1(6)
Ta1 Ta8 Ga8 . 2_665 116.0(4)
Ta1 Ta8 Ga9 . . 63.8(7)
Ta1 Ta8 Ga9 . 2_665 93.4(4)
Ta1 Ta8 Ta8 . 2_665 102.8(5)
Ta1 Ta8 Ta2 16_555 6_455 105.5(4)
Ta1 Ta8 Ta6 16_555 . 69.6(3)
Ta1 Ta8 Ta6 16_555 2_665 142.3(6)
Ta1 Ta8 Ta7 16_555 5_555 68.2(3)
Ta1 Ta8 Ta7 16_555 11_555 157.3(5)
Ta1 Ta8 Ga5 16_555 . 58.0(3)
Ta1 Ta8 Ga5 16_555 16_555 107.1(5)
Ta1 Ta8 Ga6 16_555 . 58.6(3)
Ta1 Ta8 Ga7 16_555 . 94.3(5)
Ta1 Ta8 Ga7 16_555 2_665 51.0(3)
Ta1 Ta8 Ga8 16_555 . 124.1(6)
Ta1 Ta8 Ga8 16_555 2_665 116.0(4)
Ta1 Ta8 Ga9 16_555 . 63.8(7)
Ta1 Ta8 Ga9 16_555 2_665 93.4(4)
Ta1 Ta8 Ta8 16_555 2_665 102.8(5)
Ta2 Ta8 Ta6 6_455 . 111.0(5)
Ta2 Ta8 Ta6 6_455 2_665 111.0(5)
Ta2 Ta8 Ta7 6_455 5_555 56.2(3)
Ta2 Ta8 Ta7 6_455 11_555 56.2(3)
Ta2 Ta8 Ga5 6_455 . 49.6(3)
Ta2 Ta8 Ga5 6_455 16_555 49.6(3)
Ta2 Ta8 Ga6 6_455 . 91.8(3)
Ta2 Ta8 Ga7 6_455 . 154.1(4)
Ta2 Ta8 Ga7 6_455 2_665 154.1(4)
Ta2 Ta8 Ga8 6_455 . 47.9(4)
Ta2 Ta8 Ga8 6_455 2_665 103.3(5)
Ta2 Ta8 Ga9 6_455 . 157.8(10)
Ta2 Ta8 Ga9 6_455 2_665 146.6(5)
Ta2 Ta8 Ta8 6_455 2_665 130.0(6)
Ta6 Ta8 Ta6 . 2_665 88.7(4)
Ta6 Ta8 Ta7 . 5_555 59.5(3)
Ta6 Ta8 Ta7 . 11_555 127.0(6)
Ta6 Ta8 Ga5 . . 103.4(4)
Ta6 Ta8 Ga5 . 16_555 159.7(7)
Ta6 Ta8 Ga6 . . 127.4(6)
Ta6 Ta8 Ga7 . . 91.3(4)
Ta6 Ta8 Ga7 . 2_665 54.5(3)
Ta6 Ta8 Ga8 . . 77.4(5)
Ta6 Ta8 Ga8 . 2_665 46.8(2)
Ta6 Ta8 Ga9 . . 84.3(7)
Ta6 Ta8 Ga9 . 2_665 50.2(2)
Ta6 Ta8 Ta8 . 2_665 45.2(3)
Ta6 Ta8 Ta7 2_665 5_555 127.0(6)
Ta6 Ta8 Ta7 2_665 11_555 59.5(3)
Ta6 Ta8 Ga5 2_665 . 159.7(7)
Ta6 Ta8 Ga5 2_665 16_555 103.4(4)
Ta6 Ta8 Ga6 2_665 . 127.4(6)
Ta6 Ta8 Ga7 2_665 . 54.5(3)
Ta6 Ta8 Ga7 2_665 2_665 91.3(4)
Ta6 Ta8 Ga8 2_665 . 77.4(5)
Ta6 Ta8 Ga8 2_665 2_665 46.8(2)
Ta6 Ta8 Ga9 2_665 . 84.3(7)
Ta6 Ta8 Ga9 2_665 2_665 50.2(2)
Ta6 Ta8 Ta8 2_665 2_665 45.2(3)
Ta7 Ta8 Ta7 5_555 11_555 105.0(5)
Ta7 Ta8 Ga5 5_555 . 51.6(3)
Ta7 Ta8 Ga5 5_555 16_555 100.4(5)
Ta7 Ta8 Ga6 5_555 . 105.3(4)
Ta7 Ta8 Ga7 5_555 . 149.4(4)
Ta7 Ta8 Ga7 5_555 2_665 100.1(3)
Ta7 Ta8 Ga8 5_555 . 56.2(4)
Ta7 Ta8 Ga8 5_555 2_665 83.5(3)
Ta7 Ta8 Ga9 5_555 . 127.5(9)
Ta7 Ta8 Ga9 5_555 2_665 109.2(4)
Ta7 Ta8 Ta8 5_555 2_665 99.8(4)
Ta7 Ta8 Ga5 11_555 . 100.4(5)
Ta7 Ta8 Ga5 11_555 16_555 51.6(3)
Ta7 Ta8 Ga6 11_555 . 105.3(4)
Ta7 Ta8 Ga7 11_555 . 100.1(3)
Ta7 Ta8 Ga7 11_555 2_665 149.4(4)
Ta7 Ta8 Ga8 11_555 . 56.2(4)
Ta7 Ta8 Ga8 11_555 2_665 83.5(3)
Ta7 Ta8 Ga9 11_555 . 127.5(9)
Ta7 Ta8 Ga9 11_555 2_665 109.2(4)
Ta7 Ta8 Ta8 11_555 2_665 99.8(4)
Ga5 Ta8 Ga5 . 16_555 60.7(3)
Ga5 Ta8 Ga6 . . 56.7(3)
Ga5 Ta8 Ga7 . . 139.6(6)
Ga5 Ta8 Ga7 . 2_665 109.0(5)
Ga5 Ta8 Ga8 . . 89.2(6)
Ga5 Ta8 Ga8 . 2_665 134.6(6)
Ga5 Ta8 Ga9 . . 112.7(10)
Ga5 Ta8 Ga9 . 2_665 148.7(5)
Ga5 Ta8 Ta8 . 2_665 148.5(5)
Ga5 Ta8 Ga6 16_555 . 56.7(3)
Ga5 Ta8 Ga7 16_555 . 109.0(5)
Ga5 Ta8 Ga7 16_555 2_665 139.6(6)
Ga5 Ta8 Ga8 16_555 . 89.2(6)
Ga5 Ta8 Ga8 16_555 2_665 134.6(6)
Ga5 Ta8 Ga9 16_555 . 112.7(10)
Ga5 Ta8 Ga9 16_555 2_665 148.7(5)
Ga5 Ta8 Ta8 16_555 2_665 148.5(5)
Ga6 Ta8 Ga7 . . 84.3(5)
Ga6 Ta8 Ga7 . 2_665 84.3(5)
Ga6 Ta8 Ga8 . . 139.6(7)
Ga6 Ta8 Ga8 . 2_665 165.0(6)
Ga6 Ta8 Ga9 . . 66.0(8)
Ga6 Ta8 Ga9 . 2_665 121.6(6)
Ga6 Ta8 Ta8 . 2_665 138.2(7)
Ga7 Ta8 Ga7 . 2_665 51.1(2)
Ga7 Ta8 Ga8 . . 131.0(6)
Ga7 Ta8 Ga8 . 2_665 82.1(3)
Ga7 Ta8 Ga9 . . 30.7(5)
Ga7 Ta8 Ga9 . 2_665 44.59(19)
Ga7 Ta8 Ta8 . 2_665 58.4(4)
Ga7 Ta8 Ga8 2_665 . 131.0(6)
Ga7 Ta8 Ga8 2_665 2_665 82.1(3)
Ga7 Ta8 Ga9 2_665 . 30.7(5)
Ga7 Ta8 Ga9 2_665 2_665 44.59(19)
Ga7 Ta8 Ta8 2_665 2_665 58.4(4)
Ga8 Ta8 Ga8 . 2_665 55.4(4)
Ga8 Ta8 Ga9 . . 154.3(11)
Ga8 Ta8 Ga9 . 2_665 98.8(5)
Ga8 Ta8 Ta8 . 2_665 82.2(6)
Ga8 Ta8 Ga9 2_665 . 98.9(8)
Ga8 Ta8 Ga9 2_665 2_665 43.38(15)
Ga8 Ta8 Ta8 2_665 2_665 26.8(3)
Ga9 Ta8 Ga9 . 2_665 55.5(6)
Ga9 Ta8 Ta8 . 2_665 72.1(7)
Ga9 Ta8 Ta8 2_665 2_665 16.6(3)
Ta3 Ta9 Ta3 . 7_555 76.6(5)
Ta3 Ta9 Ta7 . . 56.0(3)
Ta3 Ta9 Ta7 . 7_555 106.2(4)
Ta3 Ta9 Ta7 . 10_555 56.0(3)
Ta3 Ta9 Ta7 . 16_555 106.2(4)
Ta3 Ta9 Ga2 . . 60.8(4)
Ta3 Ta9 Ga2 . 7_555 137.4(7)
Ta3 Ta9 Ga4 . . 90.3(8)
Ta3 Ta9 Ga4 . 7_555 90.3(8)
Ta3 Ta9 Ga6 . . 54.1(3)
Ta3 Ta9 Ga6 . 7_555 54.1(3)
Ta3 Ta9 Ga8 . 3_544 98.5(4)
Ta3 Ta9 Ga8 . 4_454 133.0(2)
Ta3 Ta9 Ga8 . 5_545 98.5(4)
Ta3 Ta9 Ga8 . 6_455 133.0(2)
Ta3 Ta9 Ta9 . 2_555 141.7(7)
Ta3 Ta9 Ta7 7_555 . 106.2(4)
Ta3 Ta9 Ta7 7_555 7_555 56.0(3)
Ta3 Ta9 Ta7 7_555 10_555 106.2(4)
Ta3 Ta9 Ta7 7_555 16_555 56.0(3)
Ta3 Ta9 Ga2 7_555 . 137.4(7)
Ta3 Ta9 Ga2 7_555 7_555 60.8(4)
Ta3 Ta9 Ga4 7_555 . 90.3(8)
Ta3 Ta9 Ga4 7_555 7_555 90.3(8)
Ta3 Ta9 Ga6 7_555 . 54.1(3)
Ta3 Ta9 Ga6 7_555 7_555 54.1(3)
Ta3 Ta9 Ga8 7_555 3_544 133.0(2)
Ta3 Ta9 Ga8 7_555 4_454 98.5(4)
Ta3 Ta9 Ga8 7_555 5_545 133.0(2)
Ta3 Ta9 Ga8 7_555 6_455 98.5(4)
Ta3 Ta9 Ta9 7_555 2_555 141.7(7)
Ta7 Ta9 Ta7 . 7_555 159.4(6)
Ta7 Ta9 Ta7 . 10_555 91.3(4)
Ta7 Ta9 Ta7 . 16_555 85.03(10)
Ta7 Ta9 Ga2 . . 50.3(2)
Ta7 Ta9 Ga2 . 7_555 134.1(2)
Ta7 Ta9 Ga4 . . 44.4(6)
Ta7 Ta9 Ga4 . 7_555 135.7(10)
Ta7 Ta9 Ga6 . . 52.46(18)
Ta7 Ta9 Ga6 . 7_555 110.0(5)
Ta7 Ta9 Ga8 . 3_544 109.0(5)
Ta7 Ta9 Ga8 . 4_454 155.4(6)
Ta7 Ta9 Ga8 . 5_545 43.95(14)
Ta7 Ta9 Ga8 . 6_455 82.18(11)
Ta7 Ta9 Ta9 . 2_555 100.3(4)
Ta7 Ta9 Ta7 7_555 10_555 85.03(10)
Ta7 Ta9 Ta7 7_555 16_555 91.3(4)
Ta7 Ta9 Ga2 7_555 . 134.1(2)
Ta7 Ta9 Ga2 7_555 7_555 50.3(2)
Ta7 Ta9 Ga4 7_555 . 135.7(10)
Ta7 Ta9 Ga4 7_555 7_555 44.4(6)
Ta7 Ta9 Ga6 7_555 . 110.0(5)
Ta7 Ta9 Ga6 7_555 7_555 52.46(18)
Ta7 Ta9 Ga8 7_555 3_544 82.18(11)
Ta7 Ta9 Ga8 7_555 4_454 43.95(14)
Ta7 Ta9 Ga8 7_555 5_545 155.4(6)
Ta7 Ta9 Ga8 7_555 6_455 109.0(5)
Ta7 Ta9 Ta9 7_555 2_555 100.3(4)
Ta7 Ta9 Ta7 10_555 16_555 159.4(6)
Ta7 Ta9 Ga2 10_555 . 50.3(2)
Ta7 Ta9 Ga2 10_555 7_555 134.1(2)
Ta7 Ta9 Ga4 10_555 . 135.7(10)
Ta7 Ta9 Ga4 10_555 7_555 44.4(6)
Ta7 Ta9 Ga6 10_555 . 110.0(5)
Ta7 Ta9 Ga6 10_555 7_555 52.46(18)
Ta7 Ta9 Ga8 10_555 3_544 43.95(14)
Ta7 Ta9 Ga8 10_555 4_454 82.18(11)
Ta7 Ta9 Ga8 10_555 5_545 109.0(5)
Ta7 Ta9 Ga8 10_555 6_455 155.4(6)
Ta7 Ta9 Ta9 10_555 2_555 100.3(4)
Ta7 Ta9 Ga2 16_555 . 134.1(2)
Ta7 Ta9 Ga2 16_555 7_555 50.3(2)
Ta7 Ta9 Ga4 16_555 . 44.4(6)
Ta7 Ta9 Ga4 16_555 7_555 135.7(10)
Ta7 Ta9 Ga6 16_555 . 52.46(18)
Ta7 Ta9 Ga6 16_555 7_555 110.0(5)
Ta7 Ta9 Ga8 16_555 3_544 155.4(6)
Ta7 Ta9 Ga8 16_555 4_454 109.0(5)
Ta7 Ta9 Ga8 16_555 5_545 82.18(11)
Ta7 Ta9 Ga8 16_555 6_455 43.95(14)
Ta7 Ta9 Ta9 16_555 2_555 100.3(4)
Ga2 Ta9 Ga2 . 7_555 161.8(8)
Ga2 Ta9 Ga4 . . 89.9(8)
Ga2 Ta9 Ga4 . 7_555 89.9(8)
Ga2 Ta9 Ga6 . . 96.8(5)
Ga2 Ta9 Ga6 . 7_555 96.8(5)
Ga2 Ta9 Ga8 . 3_544 59.3(3)
Ga2 Ta9 Ga8 . 4_454 110.1(4)
Ga2 Ta9 Ga8 . 5_545 59.3(3)
Ga2 Ta9 Ga8 . 6_455 110.1(4)
Ga2 Ta9 Ta9 . 2_555 80.9(5)
Ga2 Ta9 Ga4 7_555 . 89.9(8)
Ga2 Ta9 Ga4 7_555 7_555 89.9(8)
Ga2 Ta9 Ga6 7_555 . 96.8(5)
Ga2 Ta9 Ga6 7_555 7_555 96.8(5)
Ga2 Ta9 Ga8 7_555 3_544 110.1(4)
Ga2 Ta9 Ga8 7_555 4_454 59.3(3)
Ga2 Ta9 Ga8 7_555 5_545 110.1(4)
Ga2 Ta9 Ga8 7_555 6_455 59.3(3)
Ga2 Ta9 Ta9 7_555 2_555 80.9(5)
Ga4 Ta9 Ga4 . 7_555 179.3(17)
Ga4 Ta9 Ga6 . . 48.6(6)
Ga4 Ta9 Ga6 . 7_555 132.0(10)
Ga4 Ta9 Ga8 . 3_544 136.7(10)
Ga4 Ta9 Ga8 . 4_454 136.7(10)
Ga4 Ta9 Ga8 . 5_545 42.8(6)
Ga4 Ta9 Ga8 . 6_455 42.8(6)
Ga4 Ta9 Ta9 . 2_555 89.7(8)
Ga4 Ta9 Ga6 7_555 . 132.0(10)
Ga4 Ta9 Ga6 7_555 7_555 48.6(6)
Ga4 Ta9 Ga8 7_555 3_544 42.8(6)
Ga4 Ta9 Ga8 7_555 4_454 42.8(6)
Ga4 Ta9 Ga8 7_555 5_545 136.7(10)
Ga4 Ta9 Ga8 7_555 6_455 136.7(10)
Ga4 Ta9 Ta9 7_555 2_555 89.7(8)
Ga6 Ta9 Ga6 . 7_555 83.4(4)
Ga6 Ta9 Ga8 . 3_544 151.7(6)
Ga6 Ta9 Ga8 . 4_454 151.7(6)
Ga6 Ta9 Ga8 . 5_545 84.75(13)
Ga6 Ta9 Ga8 . 6_455 84.75(13)
Ga6 Ta9 Ta9 . 2_555 138.3(2)
Ga6 Ta9 Ga8 7_555 3_544 84.75(13)
Ga6 Ta9 Ga8 7_555 4_454 84.75(13)
Ga6 Ta9 Ga8 7_555 5_545 151.7(6)
Ga6 Ta9 Ga8 7_555 6_455 151.7(6)
Ga6 Ta9 Ta9 7_555 2_555 138.3(2)
Ga8 Ta9 Ga8 3_544 4_454 51.19(14)
Ga8 Ta9 Ga8 3_544 5_545 93.9(4)
Ga8 Ta9 Ga8 3_544 6_455 116.2(5)
Ga8 Ta9 Ta9 3_544 2_555 58.1(3)
Ga8 Ta9 Ga8 4_454 5_545 116.2(5)
Ga8 Ta9 Ga8 4_454 6_455 93.9(4)
Ga8 Ta9 Ta9 4_454 2_555 58.1(3)
Ga8 Ta9 Ga8 5_545 6_455 51.19(14)
Ga8 Ta9 Ta9 5_545 2_555 58.1(3)
Ga8 Ta9 Ta9 6_455 2_555 58.1(3)

loop_
_geom_bond_atom_site_label_1
_geom_bond_atom_site_label_2
_geom_bond_site_symmetry_2
_geom_bond_distance
Ta1 Ta2 . 3.1758(3)
Ta1 Ta3 . 3.1223(3)
Ta1 Ta4 . 3.0097(2)
Ta1 Ta5 . 3.4975(3)
Ta1 Ta6 2_665 3.1789(3)
Ta1 Ta7 . 3.2686(3)
Ta1 Ta7 2_655 3.5517(3)
Ta1 Ta7 11_555 3.4881(3)
Ta1 Ga1 . 2.7061(4)
Ta1 Ga3 . 2.6469(4)
Ta1 Ga5 6_555 2.6509(6)
Ta1 Ga5 16_555 2.7429(6)
Ta1 Ga6 . 2.8487(6)
Ta1 Ga7 . 2.8193(6)
Ta1 Ga9 . 2.6539(6)
Ta1 Ta8 . 2.945(15)
Ta2 Ta2 8_665 3.4386(4)
Ta2 Ta6 2_665 3.5881(4)
Ta2 Ta7 2_655 3.2094(3)
Ta2 Ta7 16_655 3.2094(3)
Ta2 Ga2 2_655 2.7475(7)
Ta2 Ga2 7_655 2.7475(7)
Ta2 Ga3 . 2.7690(7)
Ta2 Ga3 8_665 2.7690(7)
Ta2 Ga5 6_555 2.7237(6)
Ta2 Ga5 11_555 2.7237(6)
Ta2 Ga7 . 2.7260(6)
Ta2 Ga8 6_555 2.6988(7)
Ta2 Ta8 6_555 3.540(17)
Ta3 Ta3 7_555 3.3880(4)
Ta3 Ta5 . 2.8524(4)
Ta3 Ta7 . 3.0238(3)
Ta3 Ta7 10_555 3.0238(3)
Ta3 Ga1 . 2.8036(5)
Ta3 Ga1 9_655 2.8036(5)
Ta3 Ga2 . 2.7246(9)
Ta3 Ga3 . 2.7808(8)
Ta3 Ga4 . 3.0171(7)
Ta3 Ga4 7_555 3.0171(7)
Ta3 Ga6 . 2.7437(8)
Ta3 Ga6 7_555 2.7437(8)
Ta3 Ta9 . 2.734(18)
Ta4 Ta7 . 2.9415(2)
Ta4 Ta7 2_655 2.9415(2)
Ta4 Ta7 11_555 2.9415(2)
Ta4 Ta7 12_545 2.9415(2)
Ta4 Ga1 . 2.9283(9)
Ta4 Ga1 11_555 2.9283(9)
Ta4 Ga5 5_545 2.8092(5)
Ta4 Ga5 6_555 2.8092(5)
Ta4 Ga5 15_655 2.8092(5)
Ta4 Ga5 16_555 2.8092(5)
Ta5 Ta5 2_665 3.8843(4)
Ta5 Ga3 . 2.9551(9)
Ta5 Ga3 7_555 2.9551(9)
Ta5 Ga6 . 2.9562(8)
Ta5 Ga6 7_555 2.9562(8)
Ta5 Ga7 . 2.8774(7)
Ta5 Ga7 2_665 2.8774(7)
Ta5 Ga7 7_555 2.8774(7)
Ta5 Ga7 8_665 2.8774(7)
Ta5 Ga9 . 3.0941(9)
Ta5 Ga9 7_555 3.0941(9)
Ta6 Ta6 2_665 3.6410(3)
Ta6 Ta7 5_555 2.9636(3)
Ta6 Ta7 12_555 2.9636(3)
Ta6 Ga4 5_555 2.8490(9)
Ta6 Ga5 5_555 2.7604(6)
Ta6 Ga5 12_555 2.7604(6)
Ta6 Ga6 5_555 3.2094(7)
Ta6 Ga7 2_665 2.9054(9)
Ta6 Ga8 . 2.8015(7)
Ta6 Ga8 2_665 2.8015(7)
Ta6 Ga9 . 2.7089(7)
Ta6 Ga9 2_665 2.7089(7)
Ta6 Ta8 . 2.604(13)
Ta6 Ta8 2_665 2.604(13)
Ta7 Ga1 . 2.6730(5)
Ta7 Ga2 . 2.7430(4)
Ta7 Ga3 2_655 4.0082(7)
Ta7 Ga4 . 2.7727(7)
Ta7 Ga5 5_545 2.6385(6)
Ta7 Ga5 16_555 2.6890(6)
Ta7 Ga6 . 2.9966(6)
Ta7 Ga8 5_545 2.7073(6)
Ta7 Ga9 5_545 3.9830(8)
Ta7 Ta8 5_545 3.257(15)
Ta7 Ta9 . 3.529(13)
Ga1 Ga1 9_655 2.6343(13)
Ga1 Ga2 . 3.3294(9)
Ga1 Ga2 2_655 3.3294(9)
Ga1 Ga3 . 3.0065(8)
Ga1 Ga3 2_655 3.0065(8)
Ga1 Ga5 5_545 3.9342(8)
Ga1 Ga5 6_555 3.9342(8)
Ga2 Ga2 8_555 3.0686(12)
Ga2 Ga3 2_655 2.7813(12)
Ga2 Ga4 . 2.9320(10)
Ga2 Ga4 7_555 2.9320(10)
Ga2 Ga8 3_544 3.2673(10)
Ga2 Ga8 5_545 3.2673(10)
Ga2 Ta9 . 2.647(18)
Ga3 Ga3 8_665 3.5115(12)
Ga3 Ga7 . 2.7180(10)
Ga3 Ga7 8_665 2.7180(10)
Ga4 Ga4 2_555 3.8898(8)
Ga4 Ga4 7_555 2.5251(12)
Ga4 Ga5 . 4.1088(9)
Ga4 Ga5 16_555 4.1088(9)
Ga4 Ga6 . 2.5679(9)
Ga4 Ga8 5_545 2.8969(9)
Ga4 Ga8 6_455 2.8969(9)
Ga4 Ta9 . 1.2626(9)
Ga5 Ga5 11_455 3.9799(8)
Ga5 Ga5 12_555 3.9799(8)
Ga5 Ga5 16_555 2.7281(8)
Ga5 Ga6 . 2.6541(10)
Ga5 Ga7 6_455 3.9724(9)
Ga5 Ga8 . 3.1950(9)
Ga5 Ga9 . 3.2502(8)
Ga5 Ta8 . 2.699(13)
Ga6 Ga9 . 2.6330(9)
Ga6 Ta8 . 2.878(16)
Ga6 Ta9 . 3.221(14)
Ga7 Ga7 2_665 3.0178(8)
Ga7 Ga7 8_665 2.9870(12)
Ga7 Ga9 . 2.6514(10)
Ga7 Ga9 2_665 2.6514(10)
Ga7 Ta8 . 3.497(16)
Ga7 Ta8 2_665 3.497(16)
Ga8 Ga8 2_665 3.1914(8)
Ga8 Ga9 . 2.7293(13)
Ga8 Ta8 . 1.747(19)
Ga8 Ta8 2_665 3.841(14)
Ga8 Ta9 3_555 3.694(12)
Ga8 Ta9 4_555 3.694(12)
Ga9 Ga9 2_665 3.0242(8)
Ga9 Ta8 . 1.048(19)
Ga9 Ta8 2_665 3.491(13)
Ta8 Ta8 2_665 3.667(18)
Ta9 Ta9 2_555 3.90(3)
